data_1569384
loop_
_publ_author_name
'L&#xf6;we, Pawel'
'W&#xfc;nsche, Marius A'
'Purtscher, Felix R. S.'
'Gamper, Jakob'
'Hofer, Thomas S.'
'Wilm, Lukas F. B.'
'R&#xf6;thel, Maike B'
'Dielmann, Fabian'

_publ_section_title
;
 Terminal methylene phosphonium ions: precursors for transient
 monosubstituted phosphinocarbenes.
;
_journal_issue 29
_journal_name_full 'Chemical science'
_journal_page_first 7928
_journal_page_last 7935
_journal_paper_doi 10.1039/d3sc02899b
_journal_volume 14
_journal_year 2023
_chemical_formula_moiety 'C46 H94 N12 O P2, 2(C32 H12 B F24)'
_chemical_formula_sum 'C110 H118 B2 F48 N12 O P2'
_chemical_formula_weight 2619.72
_space_group_crystal_system triclinic
_space_group_IT_number 2
_space_group_name_Hall '-P 1'
_space_group_name_H-M_alt 'P -1'
_atom_sites_solution_hydrogens geom
_atom_sites_solution_primary dual
_audit_creation_date 2022-06-02
_audit_creation_method
;
Olex2 1.5-alpha
(compiled 2022.04.07 svn.rca3783a0 for OlexSys, GUI svn.r6498)
;
_audit_update_record
;
2023-02-23 deposited with the CCDC.	2023-06-29 downloaded from the CCDC.
;
_cell_angle_alpha 74.076(3)
_cell_angle_beta 82.009(3)
_cell_angle_gamma 67.187(4)
_cell_formula_units_Z 2
_cell_length_a 13.7117(5)
_cell_length_b 16.9823(9)
_cell_length_c 29.5424(8)
_cell_measurement_reflns_used 26823
_cell_measurement_temperature 100.00(10)
_cell_measurement_theta_max 26.3030
_cell_measurement_theta_min 2.2520
_cell_volume 6093.5(5)
_computing_cell_refinement 'CrysAlisPro 1.171.41.123a (Rigaku OD, 2022)'
_computing_data_collection 'CrysAlisPro 1.171.41.123a (Rigaku OD, 2022)'
_computing_data_reduction 'CrysAlisPro 1.171.41.123a (Rigaku OD, 2022)'
_computing_molecular_graphics 'Olex2 1.5-alpha (Dolomanov et al., 2009)'
_computing_publication_material 'Olex2 1.5-alpha (Dolomanov et al., 2009)'
_computing_structure_refinement 'SHELXL 2018/3 (Sheldrick, 2015)'
_computing_structure_solution 'SHELXT  (Sheldrick, 2015)'
_diffrn_ambient_environment N~2~
_diffrn_ambient_temperature 100.00(10)
_diffrn_detector 'CCD plate'
_diffrn_measured_fraction_theta_full 0.964
_diffrn_measured_fraction_theta_max 0.968
_diffrn_measurement_details
;
List of Runs (angles in degrees, time in seconds):

  # Type    Start    End  Width  t~exp~   \w     \q     \k     \f   Frames
#--------------------------------------------------------------------------
  1  \w     -7.53 177.27   0.30   40.00    --   20.00  73.73 -25.73  616
  2  \w     -7.53 177.27   0.30   40.00    --   20.00  73.73  94.27  616
  3  \w     -7.53 177.27   0.30   40.00    --   20.00  73.73-145.73  616
;
_diffrn_measurement_device 'abstract diffractometer'
_diffrn_measurement_device_type 'Bruker APEX-II CCD'
_diffrn_measurement_method '\w scans'
_diffrn_orient_matrix_type 'CrysAlisPro convention (1999,Acta A55,543-557)'
_diffrn_orient_matrix_UB_11 -0.0067126000
_diffrn_orient_matrix_UB_12 0.0060527000
_diffrn_orient_matrix_UB_13 -0.0242559000
_diffrn_orient_matrix_UB_21 -0.0537883000
_diffrn_orient_matrix_UB_22 0.0273374000
_diffrn_orient_matrix_UB_23 0.0025024000
_diffrn_orient_matrix_UB_31 0.0146770000
_diffrn_orient_matrix_UB_32 0.0373678000
_diffrn_orient_matrix_UB_33 -0.0054422000
_diffrn_radiation_monochromator graphite
_diffrn_radiation_probe x-ray
_diffrn_radiation_type 'Mo K\a'
_diffrn_radiation_wavelength 0.71073
_diffrn_reflns_av_R_equivalents 0.0549
_diffrn_reflns_av_unetI/netI 0.0542
_diffrn_reflns_Laue_measured_fraction_full 0.964
_diffrn_reflns_Laue_measured_fraction_max 0.968
_diffrn_reflns_limit_h_max 17
_diffrn_reflns_limit_h_min -17
_diffrn_reflns_limit_k_max 21
_diffrn_reflns_limit_k_min -21
_diffrn_reflns_limit_l_max 36
_diffrn_reflns_limit_l_min -36
_diffrn_reflns_number 67073
_diffrn_reflns_point_group_measured_fraction_full 0.964
_diffrn_reflns_point_group_measured_fraction_max 0.968
_diffrn_reflns_theta_full 25.242
_diffrn_reflns_theta_max 26.371
_diffrn_reflns_theta_min 2.152
_diffrn_source 'fine-focus sealed X-ray tube'
_diffrn_source_type 'Enhance (Mo) X-ray Source'
_exptl_absorpt_coefficient_mu 0.161
_exptl_absorpt_correction_T_max 0.95159
_exptl_absorpt_correction_T_min 0.95159
_exptl_absorpt_correction_type multi-scan
_exptl_absorpt_process_details
;
CrysAlisPro 1.171.41.123a (Rigaku Oxford Diffraction, 2022)
Spherical absorption correction
using equivalent radius and absorption coefficient.
Empirical absorption correction using spherical harmonics,
implemented in SCALE3 ABSPACK scaling algorithm.
;
_exptl_crystal_colour colourless
_exptl_crystal_colour_primary colourless
_exptl_crystal_density_diffrn 1.428
_exptl_crystal_description block
_exptl_crystal_F_000 2684
_exptl_crystal_size_max 0.439
_exptl_crystal_size_mid 0.382
_exptl_crystal_size_min 0.356
_exptl_crystal_size_rad 0.400
_refine_diff_density_max 0.719
_refine_diff_density_min -0.525
_refine_diff_density_rms 0.059
_refine_ls_extinction_method none
_refine_ls_goodness_of_fit_ref 1.062
_refine_ls_hydrogen_treatment constr
_refine_ls_matrix_type full
_refine_ls_number_parameters 1809
_refine_ls_number_reflns 24114
_refine_ls_number_restraints 716
_refine_ls_restrained_S_all 1.120
_refine_ls_R_factor_all 0.0664
_refine_ls_R_factor_gt 0.0545
_refine_ls_shift/su_max 0.001
_refine_ls_shift/su_mean 0.000
_refine_ls_structure_factor_coef Fsqd
_refine_ls_weighting_details 'w=1/[\s^2^(Fo^2^)+(0.0729P)^2^+2.6138P] where P=(Fo^2^+2Fc^2^)/3'
_refine_ls_weighting_scheme calc
_refine_ls_wR_factor_gt 0.1386
_refine_ls_wR_factor_ref 0.1503
_reflns_Friedel_coverage 0.000
_reflns_number_gt 19954
_reflns_number_total 24114
_reflns_threshold_expression 'I > 2\s(I)'
_cod_data_source_file d3sc02899b2.cif
_cod_data_source_block pl210324_ap_abs
_cod_depositor_comments 'Adding full bibliography for 1569380--1569388.cif.'
_cod_original_cell_volume 6093.6(5)
_cod_database_code 1569384
_shelx_shelxl_version_number 2018/3
_chemical_oxdiff_formula 'C11 H10 N O'
_shelx_space_group_comment
;
The symmetry employed for this shelxl refinement is uniquely defined
by the following loop, which should always be used as a source of
symmetry information in preference to the above space-group names.
They are only intended as comments.
;
_shelx_estimated_absorpt_t_max 0.945
_shelx_estimated_absorpt_t_min 0.933
_olex2_refinement_description
;
1. Fixed Uiso
 At 1.2 times of:
  All C(H) groups, All C(H,H) groups
 At 1.5 times of:
  All C(H,H,H) groups
2. Restrained distances
 C107-C110 \\sim C107-C111
 with sigma of 0.02
 F46A-C110 \\sim F48A-C110 \\sim F47A-C110 \\sim F46B-C110 \\sim F48B-C110
\\sim F47B-C110
 with sigma of 0.02
 F37A-C101 \\sim F37B-C70 \\sim F38B-C70 \\sim F38A-C101 \\sim F39B-C70 \\sim
F39A-C101
 with sigma of 0.02
 F16B-C1B \\sim F16A-C1B \\sim F1C-C1B \\sim F18A-C1B \\sim F18B-C1B \\sim
F1A-C1B \\sim F17A-C1B ~
 F17B-C1B \\sim F1B-C1B
 with sigma of 0.02
 F43B-C109 \\sim F43A-C109 \\sim F44C-C109 \\sim F44B-C109 \\sim F44A-C109
\\sim F45C-C109 \\sim F45B-
 C109 \\sim F43C-C109 \\sim F45A-C109
 with sigma of 0.02
 C97-C101 \\sim C97-C70
 with sigma of 0.02
3. Uiso/Uaniso restraints and constraints
F48A \\sim F47B \\sim F47A \\sim F46B \\sim F46A \\sim F48B \\sim C110 \\sim
C111: within 1.9A with sigma of 0.01 and sigma for terminal atoms of 0.01
within 1.9A
F24 \\sim F22 \\sim F23 \\sim C78 \\sim F22A \\sim F23A \\sim F24A: within 1.9A
with sigma of 0.01 and sigma for terminal atoms of 0.01 within 1.9A
F16B \\sim F17A \\sim F18A \\sim F18B \\sim F16A \\sim F17B \\sim C1B \\sim F1A
\\sim F1B \\sim F1C: within 1.9A with sigma of 0.01 and sigma for terminal
atoms of 0.02 within 1.9A
F45A \\sim F43A \\sim F44A \\sim F44B \\sim F45B \\sim F43B \\sim C109 \\sim
F44C \\sim F43C \\sim F45C: within 1.9A with sigma of 0.01 and sigma for
terminal atoms of 0.02 within 1.9A
C101 \\sim F37A \\sim F38A \\sim F39A \\sim F38B \\sim F39B \\sim F37B \\sim
C70: within 1.9A with sigma of 0.01 and sigma for terminal atoms of 0.02 within
1.9A
4. Others
 Fixed Sof: F24(0.87) F22(0.87) F23(0.87) C101(0.78) C110(0.59) F16B(0.43)
 F17A(0.31) F18A(0.31) F37A(0.78) F38A(0.78) F39A(0.78) F18B(0.43) F16A(0.31)
 F17B(0.43) F46A(0.59) F45A(0.39) F47A(0.59) F43A(0.39) F44A(0.39) F44B(0.37)
 F45B(0.37) F43B(0.37) F48A(0.59) F46B(0.41) F38B(0.22) F39B(0.22) F37B(0.22)
 F48B(0.41) F47B(0.41) F22A(0.13) F23A(0.13) F24A(0.13) C70(0.22) F44C(0.24)
 F43C(0.24) F45C(0.24) F1A(0.26) F1B(0.26) F1C(0.26) C111(0.41)
5.a Secondary CH2 refined with riding coordinates:
 C13(H13A,H13B), C11(H11A,H11B), C10(H10A,H10B), C14(H14A,H14B), C4(H4A,H4B),
 C8(H8A,H8B), C5(H5A,H5B), C7(H7A,H7B)
5.b Aromatic/amide H refined with riding coordinates:
 C56(H56), C76(H76), C64(H64), C60(H60), C48(H48), C100(H100), C72(H72),
 C82(H82), C84(H84), C80(H80), C58(H58), C52(H52), C66(H66), C68(H68), C74(H74),
  C50(H50), C96(H96), C88(H88), C92(H92), C108(H108), C104(H104), C106(H106),
 C98(H98), C90(H90)
5.c Idealised Me refined as rotating group:
 C2(H2A,H2B,H2C), C1(H1A,H1B,H1C), C28(H28A,H28B,H28C), C29(H29A,H29B,H29C),
 C41(H41A,H41B,H41C), C42(H42A,H42B,H42C), C22(H22A,H22B,H22C), C40(H40A,H40B,
 H40C), C30(H30A,H30B,H30C), C44(H44A,H44B,H44C), C32(H32A,H32B,H32C), C46(H46A,
 H46B,H46C), C36(H36A,H36B,H36C), C33(H33A,H33B,H33C), C18(H18A,H18B,H18C),
 C45(H45A,H45B,H45C), C37(H37A,H37B,H37C), C20(H20A,H20B,H20C), C34(H34A,H34B,
 H34C), C17(H17A,H17B,H17C), C38(H38A,H38B,H38C), C24(H24A,H24B,H24C), C26(H26A,
 H26B,H26C), C21(H21A,H21B,H21C), C16(H16A,H16B,H16C), C25(H25A,H25B,H25C)
;
_olex2_submission_special_instructions 'No special instructions were received'
_oxdiff_exptl_absorpt_empirical_details
;
Empirical correction (ABSPACK) includes:
- Absorption correction using spherical harmonics
- Frame scaling
- Detector area scaling
;
_oxdiff_exptl_absorpt_empirical_full_max 2.805
_oxdiff_exptl_absorpt_empirical_full_min 0.627

loop_
_space_group_symop_operation_xyz
'x, y, z'
'-x, -y, -z'

loop_
_atom_site_label
_atom_site_type_symbol
_atom_site_fract_x
_atom_site_fract_y
_atom_site_fract_z
_atom_site_U_iso_or_equiv
_atom_site_adp_type
_atom_site_occupancy
_atom_site_site_symmetry_order
_atom_site_calc_flag
_atom_site_refinement_flags_posn
_atom_site_refinement_flags_adp
_atom_site_refinement_flags_occupancy
_atom_site_disorder_assembly
_atom_site_disorder_group
P2 P 0.07838(4) 0.76191(3) 0.75518(2) 0.01935(11) Uani 1 1 d . . . . .
P1 P 0.07613(4) 0.94181(3) 0.75408(2) 0.01893(11) Uani 1 1 d . . . . .
F13 F 0.29921(9) 0.72450(8) 0.48241(4) 0.0304(3) Uani 1 1 d . . . . .
F15 F 0.24660(9) 0.81634(9) 0.41551(4) 0.0353(3) Uani 1 1 d . . . . .
F14 F 0.26922(9) 0.86201(8) 0.47349(5) 0.0356(3) Uani 1 1 d . . . . .
F4 F 0.44239(10) 0.92842(9) 0.59466(5) 0.0399(3) Uani 1 1 d . . . . .
O1 O 0.03453(10) 0.86005(8) 0.76546(4) 0.0206(3) Uani 1 1 d . . . . .
F3 F 0.74222(12) 1.07283(8) 0.44534(5) 0.0462(3) Uani 1 1 d . . . . .
F40 F 0.26466(11) 0.11237(8) 0.83607(5) 0.0416(3) Uani 1 1 d . . . . .
F9 F 0.79636(12) 0.61213(10) 0.67470(5) 0.0478(4) Uani 1 1 d . . . . .
F12 F 0.62522(12) 0.36581(8) 0.61126(5) 0.0469(3) Uani 1 1 d . . . . .
F20 F 1.02478(12) 0.41782(9) 0.40716(5) 0.0481(4) Uani 1 1 d . . . . .
F41 F 0.19599(12) 0.24735(9) 0.79764(5) 0.0489(4) Uani 1 1 d . . . . .
F26 F 0.84432(10) -0.06146(9) 1.02329(5) 0.0465(4) Uani 1 1 d . . . . .
F11 F 0.57041(13) 0.43773(9) 0.54162(5) 0.0486(4) Uani 1 1 d . . . . .
F21 F 0.99502(15) 0.53431(10) 0.35157(5) 0.0565(4) Uani 1 1 d . . . . .
F6 F 0.48450(11) 1.04262(9) 0.57700(6) 0.0490(4) Uani 1 1 d . . . . .
F42 F 0.36616(12) 0.18276(11) 0.80133(5) 0.0482(4) Uani 1 1 d . . . . .
F8 F 0.76040(13) 0.49662(9) 0.70786(5) 0.0524(4) Uani 1 1 d . . . . .
F29 F 0.39107(13) 0.09926(9) 1.10992(5) 0.0587(5) Uani 1 1 d . . . . .
F30 F 0.52733(11) -0.01660(11) 1.12896(5) 0.0558(4) Uani 1 1 d . . . . .
F5 F 0.57426(10) 0.92649(12) 0.62746(5) 0.0557(4) Uani 1 1 d . . . . .
F19 F 0.86633(11) 0.49396(11) 0.38478(6) 0.0571(4) Uani 1 1 d . . . . .
F7 F 0.63766(11) 0.62456(11) 0.70030(5) 0.0559(4) Uani 1 1 d . . . . .
F32 F 0.57861(14) 0.35051(11) 1.08245(6) 0.0584(4) Uani 1 1 d . . . . .
F36 F 0.22284(14) 0.61575(9) 0.90923(5) 0.0617(5) Uani 1 1 d . . . . .
F25 F 0.83809(12) 0.02493(11) 0.95462(6) 0.0685(5) Uani 1 1 d . . . . .
N1 N -0.02342(12) 1.01967(10) 0.76945(5) 0.0205(3) Uani 1 1 d . . . . .
F31 F 0.42574(15) 0.37230(12) 1.11889(5) 0.0632(5) Uani 1 1 d . . . . .
F10 F 0.47264(11) 0.47077(10) 0.60252(8) 0.0681(5) Uani 1 1 d . . . . .
N4 N 0.10056(12) 0.77111(10) 0.70111(5) 0.0239(3) Uani 1 1 d . . . . .
N3 N -0.01066(12) 0.72360(10) 0.78139(5) 0.0228(3) Uani 1 1 d . . . . .
F1 F 0.82015(16) 0.96666(11) 0.41180(5) 0.0686(5) Uani 1 1 d . . . . .
F2 F 0.88190(12) 0.96833(11) 0.47496(6) 0.0643(5) Uani 1 1 d . . . . .
F24 F 1.16825(15) 0.65505(15) 0.43793(6) 0.0487(5) Uani 0.87 1 d . U P A 1
F22 F 1.06989(13) 0.72835(13) 0.48704(9) 0.0528(5) Uani 0.87 1 d . U P A 1
F33 F 0.47561(16) 0.48173(11) 1.08614(6) 0.0640(5) Uani 1 1 d . . . . .
N2 N 0.18145(12) 0.90993(11) 0.78028(6) 0.0262(3) Uani 1 1 d . . . . .
F34 F 0.18476(14) 0.65113(9) 0.97627(6) 0.0630(5) Uani 1 1 d . . . . .
F35 F 0.11413(13) 0.56983(11) 0.95955(7) 0.0652(5) Uani 1 1 d . . . . .
F23 F 1.16422(17) 0.59199(14) 0.51093(8) 0.0595(6) Uani 0.87 1 d . U P A 1
F28 F 0.41402(17) -0.01764(14) 1.08809(6) 0.0755(6) Uani 1 1 d . . . . .
F27 F 0.78507(14) -0.08278(12) 0.96602(7) 0.0753(6) Uani 1 1 d . . . . .
N12 N 0.00381(12) 0.82577(12) 0.62928(6) 0.0281(4) Uani 1 1 d . . . . .
N5 N -0.19292(13) 1.12743(11) 0.75213(6) 0.0280(4) Uani 1 1 d . . . . .
N11 N 0.18089(12) 0.76304(11) 0.62591(5) 0.0243(3) Uani 1 1 d . . . . .
N8 N 0.22837(13) 0.88517(11) 0.86058(6) 0.0281(4) Uani 1 1 d . . . . .
N6 N -0.05556(13) 1.15079(11) 0.70509(6) 0.0294(4) Uani 1 1 d . . . . .
N9 N 0.08173(14) 0.56416(11) 0.80222(6) 0.0320(4) Uani 1 1 d . . . . .
N10 N -0.05601(14) 0.63147(11) 0.84916(6) 0.0303(4) Uani 1 1 d . . . . .
N7 N 0.34820(13) 0.89814(12) 0.80099(7) 0.0329(4) Uani 1 1 d . . . . .
C56 C 0.70909(14) 0.63313(12) 0.58966(6) 0.0212(4) Uani 1 1 d . . . . .
H56 H 0.739596 0.673672 0.591522 0.025 Uiso 1 1 calc R U . . .
C76 C 0.90960(14) 0.66671(12) 0.48666(6) 0.0204(4) Uani 1 1 d . . . . .
H76 H 0.901204 0.703080 0.507384 0.024 Uiso 1 1 calc R U . . .
C55 C 0.67825(13) 0.63599(11) 0.54528(6) 0.0200(4) Uani 1 1 d . . . . .
C47 C 0.68625(13) 0.79973(12) 0.50662(6) 0.0198(4) Uani 1 1 d . . . . .
C75 C 1.01117(14) 0.62695(12) 0.46745(6) 0.0210(4) Uani 1 1 d . . . . .
C51 C 0.59975(14) 0.92019(12) 0.54702(6) 0.0220(4) Uani 1 1 d . . . . .
C6 C 0.24608(15) 0.89960(12) 0.81239(7) 0.0234(4) Uani 1 1 d . . . . .
C64 C 0.50200(14) 0.74876(12) 0.46901(6) 0.0210(4) Uani 1 1 d . . . . .
H64 H 0.480923 0.737525 0.501421 0.025 Uiso 1 1 calc R U . . .
C65 C 0.42472(14) 0.77990(12) 0.43508(7) 0.0220(4) Uani 1 1 d . . . . .
C60 C 0.63544(14) 0.57262(12) 0.54472(7) 0.0215(4) Uani 1 1 d . . . . .
H60 H 0.614485 0.571315 0.515694 0.026 Uiso 1 1 calc R U . . .
C48 C 0.74001(14) 0.85274(12) 0.47782(6) 0.0217(4) Uani 1 1 d . . . . .
H48 H 0.786956 0.831644 0.453271 0.026 Uiso 1 1 calc R U . . .
C95 C 0.35219(14) 0.26423(12) 0.92467(6) 0.0218(4) Uani 1 1 d . . . . .
C63 C 0.60980(14) 0.73363(11) 0.45658(6) 0.0210(4) Uani 1 1 d . . . . .
C79 C 0.52146(14) 0.17804(12) 0.97675(6) 0.0220(4) Uani 1 1 d . . . . .
C12 C 0.09283(14) 0.78562(11) 0.65538(6) 0.0200(4) Uani 1 1 d . . . . .
C71 C 0.81981(14) 0.65460(12) 0.47630(6) 0.0204(4) Uani 1 1 d . . . . .
C49 C 0.72675(15) 0.93506(12) 0.48406(7) 0.0234(4) Uani 1 1 d . . . . .
C100 C 0.35725(15) 0.23202(12) 0.88473(7) 0.0224(4) Uani 1 1 d . . . . .
H100 H 0.421979 0.216533 0.866792 0.027 Uiso 1 1 calc R U . . .
C3 C -0.08642(14) 1.09523(12) 0.74395(6) 0.0220(4) Uani 1 1 d . . . . .
C73 C 0.94015(15) 0.55559(12) 0.42826(6) 0.0221(4) Uani 1 1 d . . . . .
C72 C 0.83903(14) 0.59622(12) 0.44710(6) 0.0215(4) Uani 1 1 d . . . . .
H72 H 0.781493 0.584162 0.440028 0.026 Uiso 1 1 calc R U . . .
C82 C 0.62268(16) 0.00857(13) 1.03834(7) 0.0260(4) Uani 1 1 d . . . . .
H82 H 0.656024 -0.047622 1.058613 0.031 Uiso 1 1 calc R U . . .
C84 C 0.47146(15) 0.14592(12) 1.01872(7) 0.0230(4) Uani 1 1 d . . . . .
H84 H 0.401827 0.181590 1.026774 0.028 Uiso 1 1 calc R U . . .
C9 C 0.00298(15) 0.64475(12) 0.80928(7) 0.0249(4) Uani 1 1 d . . . . .
C59 C 0.62318(14) 0.51167(12) 0.58599(7) 0.0244(4) Uani 1 1 d . . . . .
C80 C 0.62440(15) 0.12134(12) 0.96681(7) 0.0241(4) Uani 1 1 d . . . . .
H80 H 0.661237 0.139576 0.938738 0.029 Uiso 1 1 calc R U . . .
C2 C 0.19912(15) 0.70447(13) 0.78720(7) 0.0268(4) Uani 1 1 d . . . . .
H2A H 0.248461 0.735140 0.775111 0.040 Uiso 1 1 calc R U . . .
H2B H 0.231415 0.644175 0.783119 0.040 Uiso 1 1 calc R U . . .
H2C H 0.182990 0.702944 0.820730 0.040 Uiso 1 1 calc R U . . .
C103 C 0.52701(14) 0.31122(12) 0.89824(7) 0.0226(4) Uani 1 1 d . . . . .
C58 C 0.65278(15) 0.51139(12) 0.62944(7) 0.0246(4) Uani 1 1 d . . . . .
H58 H 0.643587 0.470488 0.657333 0.029 Uiso 1 1 calc R U . . .
C52 C 0.61461(14) 0.83730(12) 0.54117(6) 0.0210(4) Uani 1 1 d . . . . .
H52 H 0.575234 0.805002 0.561077 0.025 Uiso 1 1 calc R U . . .
C66 C 0.45189(15) 0.79636(13) 0.38716(7) 0.0264(4) Uani 1 1 d . . . . .
H66 H 0.399851 0.816553 0.364240 0.032 Uiso 1 1 calc R U . . .
C68 C 0.63478(15) 0.75293(13) 0.40767(7) 0.0248(4) Uani 1 1 d . . . . .
H68 H 0.705885 0.745760 0.397483 0.030 Uiso 1 1 calc R U . . .
C74 C 1.02798(14) 0.57044(12) 0.43823(6) 0.0225(4) Uani 1 1 d . . . . .
H74 H 1.096592 0.542897 0.425489 0.027 Uiso 1 1 calc R U . . .
C50 C 0.65606(15) 0.97021(12) 0.51898(7) 0.0243(4) Uani 1 1 d . . . . .
H50 H 0.646883 1.026060 0.523367 0.029 Uiso 1 1 calc R U . . .
C1 C 0.09812(16) 0.96359(13) 0.69090(6) 0.0255(4) Uani 1 1 d . . . . .
H1A H 0.154209 0.912134 0.682548 0.038 Uiso 1 1 calc R U . . .
H1B H 0.119432 1.014723 0.679947 0.038 Uiso 1 1 calc R U . . .
H1C H 0.032665 0.975731 0.675937 0.038 Uiso 1 1 calc R U . . .
C87 C 0.41404(16) 0.35208(12) 0.97249(7) 0.0246(4) Uani 1 1 d . . . . .
C96 C 0.25437(15) 0.28264(13) 0.95049(7) 0.0260(4) Uani 1 1 d . . . . .
H96 H 0.246929 0.304087 0.977785 0.031 Uiso 1 1 calc R U . . .
C83 C 0.52041(15) 0.06346(12) 1.04902(7) 0.0238(4) Uani 1 1 d . . . . .
C39 C 0.29283(15) 0.70580(13) 0.64035(7) 0.0261(4) Uani 1 1 d . . . . .
C99 C 0.26971(16) 0.22217(13) 0.87071(7) 0.0263(4) Uani 1 1 d . . . . .
C69 C 0.31098(15) 0.79506(12) 0.45132(7) 0.0244(4) Uani 1 1 d . . . . .
C57 C 0.69631(14) 0.57283(12) 0.63090(7) 0.0233(4) Uani 1 1 d . . . . .
C88 C 0.46014(16) 0.34627(13) 1.01337(7) 0.0275(4) Uani 1 1 d . . . . .
H88 H 0.515413 0.293062 1.026692 0.033 Uiso 1 1 calc R U . . .
C92 C 0.33159(17) 0.43302(13) 0.95457(7) 0.0296(4) Uani 1 1 d . . . . .
H92 H 0.298539 0.440031 0.926764 0.036 Uiso 1 1 calc R U . . .
C67 C 0.55849(16) 0.78221(14) 0.37374(7) 0.0285(4) Uani 1 1 d . . . . .
C108 C 0.48591(15) 0.35964(13) 0.85360(7) 0.0258(4) Uani 1 1 d . . . . .
H108 H 0.416269 0.366825 0.847630 0.031 Uiso 1 1 calc R U . . .
C78 C 1.10167(15) 0.65021(13) 0.47589(7) 0.0262(4) Uani 1 1 d . U . . .
C97 C 0.16734(15) 0.27026(14) 0.93712(7) 0.0307(5) Uani 1 1 d D . . . .
C104 C 0.63002(16) 0.30550(13) 0.90452(7) 0.0278(4) Uani 1 1 d . . . . .
H104 H 0.660472 0.275520 0.934377 0.033 Uiso 1 1 calc R U . . .
C28 C 0.05523(17) 0.86314(14) 0.87841(7) 0.0300(4) Uani 1 1 d . . . . .
H28A H 0.029367 0.889474 0.846361 0.045 Uiso 1 1 calc R U . . .
H28B H -0.005107 0.869972 0.901076 0.045 Uiso 1 1 calc R U . . .
H28C H 0.097543 0.800406 0.881723 0.045 Uiso 1 1 calc R U . . .
C77 C 0.95569(15) 0.50042(13) 0.39364(7) 0.0266(4) Uani 1 1 d . . . . .
C27 C 0.12390(16) 0.90938(13) 0.88792(7) 0.0255(4) Uani 1 1 d . . . . .
C107 C 0.54394(17) 0.39752(14) 0.81773(7) 0.0324(5) Uani 1 1 d D . . . .
C81 C 0.67411(15) 0.03864(13) 0.99719(7) 0.0260(4) Uani 1 1 d . . . . .
C86 C 0.46274(16) 0.03275(13) 1.09316(7) 0.0267(4) Uani 1 1 d . . . . .
C43 C -0.11316(15) 0.86172(13) 0.64065(7) 0.0268(4) Uani 1 1 d . . . . .
C106 C 0.64702(17) 0.38849(15) 0.82443(8) 0.0339(5) Uani 1 1 d . . . . .
H106 H 0.687003 0.412991 0.799814 0.041 Uiso 1 1 calc R U . . .
C61 C 0.72309(16) 0.57625(13) 0.67783(7) 0.0284(4) Uani 1 1 d . . . . .
C98 C 0.17354(16) 0.24112(14) 0.89681(7) 0.0304(4) Uani 1 1 d . . . . .
H98 H 0.114488 0.234282 0.887289 0.036 Uiso 1 1 calc R U . . .
C53 C 0.79173(18) 0.98517(14) 0.45408(7) 0.0319(5) Uani 1 1 d . . . . .
C91 C 0.29732(19) 0.50306(13) 0.97662(8) 0.0346(5) Uani 1 1 d . . . . .
C29 C 0.06769(17) 1.00989(13) 0.87649(7) 0.0301(4) Uani 1 1 d . . . . .
H29A H 0.115464 1.036758 0.881750 0.045 Uiso 1 1 calc R U . . .
H29B H 0.003976 1.025616 0.896939 0.045 Uiso 1 1 calc R U . . .
H29C H 0.047748 1.031457 0.843479 0.045 Uiso 1 1 calc R U . . .
C41 C 0.33347(16) 0.75013(16) 0.66812(8) 0.0364(5) Uani 1 1 d . . . . .
H41A H 0.289837 0.756611 0.697077 0.055 Uiso 1 1 calc R U . . .
H41B H 0.329461 0.808311 0.648899 0.055 Uiso 1 1 calc R U . . .
H41C H 0.407154 0.713851 0.676154 0.055 Uiso 1 1 calc R U . . .
C42 C 0.29747(19) 0.61391(14) 0.66853(8) 0.0387(5) Uani 1 1 d . . . . .
H42A H 0.371478 0.574853 0.673968 0.058 Uiso 1 1 calc R U . . .
H42B H 0.264892 0.590111 0.650750 0.058 Uiso 1 1 calc R U . . .
H42C H 0.259005 0.618096 0.698856 0.058 Uiso 1 1 calc R U . . .
C89 C 0.42700(19) 0.41707(14) 1.03540(7) 0.0337(5) Uani 1 1 d . . . . .
C15 C -0.25518(15) 1.08730(14) 0.79134(7) 0.0286(4) Uani 1 1 d . . . . .
C102 C 0.27547(17) 0.19136(14) 0.82650(7) 0.0314(4) Uani 1 1 d . . . . .
C105 C 0.68910(16) 0.34214(14) 0.86862(8) 0.0316(4) Uani 1 1 d . . . . .
C22 C 0.1076(2) 1.13689(17) 0.74231(8) 0.0402(5) Uani 1 1 d . . . . .
H22A H 0.078455 1.123876 0.774499 0.060 Uiso 1 1 calc R U . . .
H22B H 0.156765 1.166608 0.741336 0.060 Uiso 1 1 calc R U . . .
H22C H 0.145338 1.081866 0.732376 0.060 Uiso 1 1 calc R U . . .
C62 C 0.57308(16) 0.44703(13) 0.58497(8) 0.0310(5) Uani 1 1 d . . . . .
C90 C 0.3450(2) 0.49565(14) 1.01723(7) 0.0364(5) Uani 1 1 d . . . . .
H90 H 0.322056 0.543137 1.032123 0.044 Uiso 1 1 calc R U . . .
C40 C 0.36500(16) 0.69736(14) 0.59546(7) 0.0337(5) Uani 1 1 d . . . . .
H40A H 0.356892 0.756186 0.575849 0.051 Uiso 1 1 calc R U . . .
H40B H 0.344944 0.665259 0.577724 0.051 Uiso 1 1 calc R U . . .
H40C H 0.438917 0.665270 0.604349 0.051 Uiso 1 1 calc R U . . .
C54 C 0.52572(15) 0.95446(13) 0.58618(7) 0.0277(4) Uani 1 1 d . . . . .
C19 C 0.01760(18) 1.19662(14) 0.70914(8) 0.0349(5) Uani 1 1 d . . . . .
C30 C 0.1467(2) 0.87521(15) 0.94120(7) 0.0367(5) Uani 1 1 d . . . . .
H30A H 0.188662 0.811936 0.948187 0.055 Uiso 1 1 calc R U . . .
H30B H 0.079595 0.885798 0.959609 0.055 Uiso 1 1 calc R U . . .
H30C H 0.186136 0.906317 0.949455 0.055 Uiso 1 1 calc R U . . .
C31 C 0.06326(18) 0.52604(14) 0.76403(8) 0.0350(5) Uani 1 1 d . . . . .
C85 C 0.78507(18) -0.01957(15) 0.98524(8) 0.0364(5) Uani 1 1 d . . . . .
C44 C -0.1607(2) 0.95594(15) 0.60998(9) 0.0419(5) Uani 1 1 d . . . . .
H44A H -0.126648 0.992606 0.616522 0.063 Uiso 1 1 calc R U . . .
H44B H -0.236937 0.980436 0.617241 0.063 Uiso 1 1 calc R U . . .
H44C H -0.148931 0.954794 0.576642 0.063 Uiso 1 1 calc R U . . .
C35 C -0.15201(17) 0.70074(15) 0.86571(7) 0.0333(5) Uani 1 1 d . . . . .
C23 C 0.41357(16) 0.88684(16) 0.75623(8) 0.0370(5) Uani 1 1 d . . . . .
C32 C 0.0251(2) 0.59771(14) 0.71903(8) 0.0380(5) Uani 1 1 d . . . . .
H32A H -0.044137 0.640894 0.725417 0.057 Uiso 1 1 calc R U . . .
H32B H 0.018805 0.571109 0.694563 0.057 Uiso 1 1 calc R U . . .
H32C H 0.076040 0.627100 0.708244 0.057 Uiso 1 1 calc R U . . .
C46 C -0.14028(17) 0.86410(17) 0.69209(8) 0.0393(5) Uani 1 1 d . . . . .
H46A H -0.113798 0.804046 0.711979 0.059 Uiso 1 1 calc R U . . .
H46B H -0.217281 0.890154 0.696788 0.059 Uiso 1 1 calc R U . . .
H46C H -0.107249 0.899622 0.700644 0.059 Uiso 1 1 calc R U . . .
C13 C 0.14718(17) 0.76861(17) 0.57952(7) 0.0384(5) Uani 1 1 d . . . . .
H13A H 0.147108 0.711430 0.577460 0.046 Uiso 1 1 calc R U . . .
H13B H 0.193030 0.788360 0.553681 0.046 Uiso 1 1 calc R U . . .
C36 C -0.11781(19) 0.77002(16) 0.87599(9) 0.0399(5) Uani 1 1 d . . . . .
H36A H -0.062108 0.741058 0.899083 0.060 Uiso 1 1 calc R U . . .
H36B H -0.178767 0.812975 0.888638 0.060 Uiso 1 1 calc R U . . .
H36C H -0.090751 0.800217 0.846792 0.060 Uiso 1 1 calc R U . . .
C33 C -0.0208(2) 0.48287(17) 0.78026(10) 0.0475(6) Uani 1 1 d . . . . .
H33A H 0.003835 0.433849 0.807920 0.071 Uiso 1 1 calc R U . . .
H33B H -0.031603 0.460828 0.754716 0.071 Uiso 1 1 calc R U . . .
H33C H -0.087734 0.526646 0.788383 0.071 Uiso 1 1 calc R U . . .
C18 C -0.2094(2) 1.0713(2) 0.83878(8) 0.0480(6) Uani 1 1 d . . . . .
H18A H -0.137190 1.027351 0.840079 0.072 Uiso 1 1 calc R U . . .
H18B H -0.253541 1.049670 0.864233 0.072 Uiso 1 1 calc R U . . .
H18C H -0.208136 1.126482 0.842448 0.072 Uiso 1 1 calc R U . . .
B1 B 0.69886(16) 0.70495(13) 0.49658(7) 0.0194(4) Uani 1 1 d . . . . .
C11 C -0.0152(2) 0.53810(15) 0.87567(8) 0.0439(6) Uani 1 1 d . . . . .
H11A H -0.060870 0.506881 0.872699 0.053 Uiso 1 1 calc R U . . .
H11B H -0.008037 0.532475 0.909416 0.053 Uiso 1 1 calc R U . . .
C101 C 0.0631(3) 0.2897(2) 0.96538(13) 0.0277(8) Uani 0.78 1 d D U P B 1
C45 C -0.16058(18) 0.80178(16) 0.62789(9) 0.0408(5) Uani 1 1 d . . . . .
H45A H -0.155255 0.809040 0.593669 0.061 Uiso 1 1 calc R U . . .
H45B H -0.235142 0.818095 0.638579 0.061 Uiso 1 1 calc R U . . .
H45C H -0.121383 0.740224 0.643323 0.061 Uiso 1 1 calc R U . . .
B2 B 0.45507(16) 0.27492(14) 0.94242(7) 0.0217(4) Uani 1 1 d . . . . .
C37 C -0.23484(18) 0.74147(17) 0.82746(8) 0.0406(5) Uani 1 1 d . . . . .
H37A H -0.206119 0.771180 0.798619 0.061 Uiso 1 1 calc R U . . .
H37B H -0.298968 0.784232 0.838429 0.061 Uiso 1 1 calc R U . . .
H37C H -0.252238 0.694948 0.820938 0.061 Uiso 1 1 calc R U . . .
C10 C 0.0933(2) 0.50438(15) 0.85047(9) 0.0462(6) Uani 1 1 d . . . . .
H10A H 0.149170 0.507131 0.867198 0.055 Uiso 1 1 calc R U . . .
H10B H 0.111697 0.442775 0.848821 0.055 Uiso 1 1 calc R U . . .
C20 C 0.0652(2) 1.22210(17) 0.65935(9) 0.0455(6) Uani 1 1 d . . . . .
H20A H 0.105186 1.168844 0.648045 0.068 Uiso 1 1 calc R U . . .
H20B H 0.112620 1.252295 0.660463 0.068 Uiso 1 1 calc R U . . .
H20C H 0.008059 1.261335 0.637924 0.068 Uiso 1 1 calc R U . . .
C14 C 0.03602(18) 0.83693(18) 0.57852(8) 0.0421(6) Uani 1 1 d . . . . .
H14A H 0.035751 0.896997 0.564210 0.051 Uiso 1 1 calc R U . . .
H14B H -0.011088 0.825092 0.560907 0.051 Uiso 1 1 calc R U . . .
C4 C -0.24325(18) 1.21205(16) 0.71784(9) 0.0423(6) Uani 1 1 d . . . . .
H4A H -0.260712 1.262879 0.731798 0.051 Uiso 1 1 calc R U . . .
H4B H -0.308053 1.214404 0.705447 0.051 Uiso 1 1 calc R U . . .
C93 C 0.4765(2) 0.40564(17) 1.08022(8) 0.0437(6) Uani 1 1 d . . . . .
C8 C 0.31971(18) 0.8869(2) 0.88164(9) 0.0479(6) Uani 1 1 d . . . . .
H8A H 0.338059 0.841942 0.911812 0.057 Uiso 1 1 calc R U . . .
H8B H 0.304808 0.945547 0.886998 0.057 Uiso 1 1 calc R U . . .
C34 C 0.1704(2) 0.45700(16) 0.75347(11) 0.0501(7) Uani 1 1 d . . . . .
H34A H 0.220850 0.486030 0.740045 0.075 Uiso 1 1 calc R U . . .
H34B H 0.160991 0.427810 0.730918 0.075 Uiso 1 1 calc R U . . .
H34C H 0.197510 0.413169 0.782706 0.075 Uiso 1 1 calc R U . . .
C94 C 0.2055(2) 0.58479(15) 0.95602(9) 0.0466(6) Uani 1 1 d . . . . .
C5 C -0.15529(19) 1.20876(17) 0.67992(9) 0.0474(6) Uani 1 1 d . . . . .
H5A H -0.164783 1.183769 0.654992 0.057 Uiso 1 1 calc R U . . .
H5B H -0.154349 1.268391 0.665379 0.057 Uiso 1 1 calc R U . . .
C110 C 0.4942(9) 0.4506(8) 0.7712(3) 0.0501(16) Uani 0.59 1 d D U P C 1
C17 C -0.2524(2) 1.00231(18) 0.78255(10) 0.0505(7) Uani 1 1 d . . . . .
H17A H -0.280667 1.014633 0.751599 0.076 Uiso 1 1 calc R U . . .
H17B H -0.295674 0.977356 0.807005 0.076 Uiso 1 1 calc R U . . .
H17C H -0.179243 0.960176 0.783400 0.076 Uiso 1 1 calc R U . . .
C38 C -0.1993(2) 0.6570(2) 0.91125(9) 0.0554(7) Uani 1 1 d . . . . .
H38A H -0.216046 0.609455 0.905634 0.083 Uiso 1 1 calc R U . . .
H38B H -0.264110 0.700907 0.920972 0.083 Uiso 1 1 calc R U . . .
H38C H -0.147937 0.632842 0.936155 0.083 Uiso 1 1 calc R U . . .
C7 C 0.4071(2) 0.8657(3) 0.84430(10) 0.0609(8) Uani 1 1 d . . . . .
H7A H 0.455855 0.896810 0.842930 0.073 Uiso 1 1 calc R U . . .
H7B H 0.448192 0.801655 0.850185 0.073 Uiso 1 1 calc R U . . .
C24 C 0.3517(2) 0.9421(3) 0.71200(10) 0.0719(10) Uani 1 1 d . . . . .
H24A H 0.295074 0.921600 0.710022 0.108 Uiso 1 1 calc R U . . .
H24B H 0.399482 0.936153 0.684156 0.108 Uiso 1 1 calc R U . . .
H24C H 0.320768 1.004010 0.713387 0.108 Uiso 1 1 calc R U . . .
C26 C 0.5072(2) 0.9152(2) 0.75618(11) 0.0569(7) Uani 1 1 d . . . . .
H26A H 0.480644 0.974797 0.761133 0.085 Uiso 1 1 calc R U . . .
H26B H 0.546421 0.914389 0.725838 0.085 Uiso 1 1 calc R U . . .
H26C H 0.554186 0.874352 0.781551 0.085 Uiso 1 1 calc R U . . .
C21 C -0.0441(3) 1.27934(19) 0.72858(13) 0.0724(10) Uani 1 1 d . . . . .
H21A H -0.099324 1.321325 0.706826 0.109 Uiso 1 1 calc R U . . .
H21B H 0.004839 1.306864 0.731702 0.109 Uiso 1 1 calc R U . . .
H21C H -0.076667 1.262126 0.759482 0.109 Uiso 1 1 calc R U . . .
C16 C -0.37051(19) 1.1529(2) 0.79232(11) 0.0586(8) Uani 1 1 d . . . . .
H16A H -0.370979 1.209446 0.794733 0.088 Uiso 1 1 calc R U . . .
H16B H -0.409555 1.129549 0.819546 0.088 Uiso 1 1 calc R U . . .
H16C H -0.404234 1.161305 0.763313 0.088 Uiso 1 1 calc R U . . .
C25 C 0.4558(3) 0.7891(2) 0.75553(13) 0.0689(9) Uani 1 1 d . . . . .
H25A H 0.499437 0.753850 0.782870 0.103 Uiso 1 1 calc R U . . .
H25B H 0.498670 0.780783 0.726551 0.103 Uiso 1 1 calc R U . . .
H25C H 0.396140 0.770276 0.756707 0.103 Uiso 1 1 calc R U . . .
F16B F 0.5143(7) 0.8684(5) 0.2959(4) 0.046(2) Uani 0.43 1 d D U P D 2
F17A F 0.6656(10) 0.7268(6) 0.3115(3) 0.079(3) Uani 0.31 1 d D U P D 1
F18A F 0.6429(7) 0.8581(6) 0.3114(3) 0.065(2) Uani 0.31 1 d D U P D 1
F37A F -0.0018(3) 0.37273(16) 0.94904(13) 0.0557(10) Uani 0.78 1 d D U P B 1
F38A F 0.07778(19) 0.2776(2) 1.01093(9) 0.0518(8) Uani 0.78 1 d D U P B 1
F39A F 0.00880(13) 0.23932(12) 0.96416(8) 0.0480(5) Uani 0.78 1 d D U P B 1
F18B F 0.6796(5) 0.8107(6) 0.3111(2) 0.059(2) Uani 0.43 1 d D U P D 2
F16A F 0.5099(10) 0.8372(8) 0.2942(5) 0.067(3) Uani 0.31 1 d D U P D 1
F17B F 0.5967(7) 0.7288(5) 0.3043(3) 0.066(3) Uani 0.43 1 d D U P D 2
F46A F 0.3891(3) 0.4756(3) 0.77274(14) 0.0821(13) Uani 0.59 1 d D U P C 1
F45A F 0.8578(6) 0.3453(7) 0.8367(3) 0.0552(18) Uani 0.39 1 d D U P E 1
F47A F 0.5080(4) 0.5283(3) 0.75543(15) 0.0944(12) Uani 0.59 1 d D U P C 1
F43A F 0.8065(6) 0.3820(8) 0.9006(4) 0.071(2) Uani 0.39 1 d D U P E 1
F44A F 0.8592(5) 0.2441(4) 0.8988(4) 0.073(2) Uani 0.39 1 d D U P E 1
F44B F 0.8284(6) 0.2891(8) 0.9232(3) 0.072(2) Uani 0.37 1 d D U P E 2
F45B F 0.8725(7) 0.3052(8) 0.8485(4) 0.069(2) Uani 0.37 1 d D U P E 2
F43B F 0.7947(6) 0.4198(5) 0.8770(4) 0.0696(19) Uani 0.37 1 d D U P E 2
F48A F 0.5345(5) 0.4117(3) 0.73680(13) 0.1039(15) Uani 0.59 1 d D U P C 1
F46B F 0.4195(7) 0.5170(4) 0.7723(2) 0.103(2) Uani 0.41 1 d . U P C 2
F38B F 0.0585(5) 0.3817(5) 0.9862(3) 0.0552(17) Uani 0.22 1 d D U P B 2
F39B F 0.0502(8) 0.2546(6) 1.0025(4) 0.070(4) Uani 0.22 1 d D U P B 2
F37B F -0.0162(10) 0.3472(9) 0.9416(5) 0.068(4) Uani 0.22 1 d D U P B 2
F48B F 0.4549(5) 0.3974(3) 0.75406(16) 0.0700(11) Uani 0.41 1 d . U P C 2
F47B F 0.5627(5) 0.4591(6) 0.73701(18) 0.0830(16) Uani 0.41 1 d . U P C 2
F22A F 1.1196(10) 0.7030(9) 0.4377(5) 0.047(2) Uani 0.13 1 d . U P A 2
F23A F 1.0807(10) 0.6841(10) 0.5103(5) 0.044(2) Uani 0.13 1 d . U P A 2
F24A F 1.1870(9) 0.5833(9) 0.4841(5) 0.046(2) Uani 0.13 1 d . U P A 2
C70 C 0.0694(10) 0.3150(8) 0.9670(5) 0.041(3) Uani 0.22 1 d D U P B 2
C109 C 0.79887(19) 0.33266(19) 0.87786(10) 0.0503(6) Uani 1 1 d D U . . .
F44C F 0.8048(7) 0.3373(10) 0.9225(4) 0.044(2) Uani 0.24 1 d D U P E 3
F43C F 0.8300(10) 0.3957(11) 0.8484(6) 0.086(3) Uani 0.24 1 d D U P E 3
F45C F 0.8724(7) 0.2552(9) 0.8717(5) 0.057(2) Uani 0.24 1 d D U P E 3
C1B C 0.59035(19) 0.79655(18) 0.32226(8) 0.0446(6) Uani 1 1 d D U . . .
F1A F 0.6956(8) 0.7626(10) 0.3134(4) 0.065(3) Uani 0.26 1 d D U P D 3
F1B F 0.5561(8) 0.7474(9) 0.3013(5) 0.045(2) Uani 0.26 1 d D U P D 3
F1C F 0.5480(10) 0.8765(8) 0.2968(5) 0.069(3) Uani 0.26 1 d D U P D 3
C111 C 0.4938(16) 0.4470(13) 0.7707(5) 0.061(2) Uani 0.41 1 d D U P C 2

loop_
_atom_site_aniso_label
_atom_site_aniso_U_11
_atom_site_aniso_U_22
_atom_site_aniso_U_33
_atom_site_aniso_U_23
_atom_site_aniso_U_13
_atom_site_aniso_U_12
P2 0.0195(2) 0.0189(2) 0.0175(2) -0.00477(17) -0.00030(17) -0.00452(18)
P1 0.0187(2) 0.0210(2) 0.0165(2) -0.00444(17) 0.00213(17) -0.00762(18)
F13 0.0236(5) 0.0327(6) 0.0354(6) -0.0068(5) 0.0049(5) -0.0139(5)
F15 0.0241(6) 0.0495(8) 0.0337(7) -0.0106(6) -0.0056(5) -0.0131(5)
F14 0.0270(6) 0.0349(7) 0.0497(8) -0.0247(6) 0.0053(5) -0.0089(5)
F4 0.0301(6) 0.0475(8) 0.0468(8) -0.0236(6) 0.0133(6) -0.0158(6)
O1 0.0221(6) 0.0191(6) 0.0200(6) -0.0056(5) 0.0017(5) -0.0070(5)
F3 0.0622(9) 0.0264(7) 0.0505(8) -0.0023(6) 0.0051(7) -0.0239(6)
F40 0.0516(8) 0.0303(7) 0.0479(8) -0.0088(6) -0.0068(6) -0.0189(6)
F9 0.0610(9) 0.0704(10) 0.0306(7) -0.0095(6) -0.0013(6) -0.0456(8)
F12 0.0616(9) 0.0231(6) 0.0588(9) -0.0021(6) -0.0055(7) -0.0227(6)
F20 0.0614(9) 0.0302(7) 0.0467(8) -0.0225(6) -0.0087(7) 0.0005(6)
F41 0.0665(9) 0.0360(7) 0.0432(8) -0.0069(6) -0.0301(7) -0.0102(7)
F26 0.0315(7) 0.0500(8) 0.0368(7) -0.0048(6) -0.0036(6) 0.0046(6)
F11 0.0701(10) 0.0420(8) 0.0505(9) -0.0115(6) -0.0084(7) -0.0363(7)
F21 0.1019(13) 0.0540(9) 0.0297(7) -0.0224(6) 0.0200(8) -0.0449(9)
F6 0.0487(8) 0.0293(7) 0.0660(10) -0.0254(6) 0.0167(7) -0.0079(6)
F42 0.0554(8) 0.0777(10) 0.0314(7) -0.0243(7) 0.0103(6) -0.0418(8)
F8 0.0756(10) 0.0382(8) 0.0390(8) 0.0065(6) -0.0228(7) -0.0200(7)
F29 0.0653(10) 0.0366(8) 0.0426(8) -0.0017(6) 0.0265(7) -0.0001(7)
F30 0.0433(8) 0.0713(10) 0.0285(7) 0.0139(7) -0.0020(6) -0.0127(7)
F5 0.0298(7) 0.0936(12) 0.0306(7) -0.0287(7) -0.0003(5) 0.0003(7)
F19 0.0360(7) 0.0799(11) 0.0782(11) -0.0608(9) 0.0037(7) -0.0190(7)
F7 0.0432(8) 0.0791(11) 0.0362(8) -0.0302(7) 0.0046(6) -0.0036(8)
F32 0.0669(10) 0.0716(11) 0.0496(9) -0.0228(8) -0.0151(8) -0.0292(9)
F36 0.0798(11) 0.0341(8) 0.0403(8) -0.0008(6) 0.0000(8) 0.0058(8)
F25 0.0401(8) 0.0564(10) 0.0595(10) 0.0138(8) 0.0244(7) 0.0073(7)
N1 0.0215(7) 0.0220(8) 0.0188(7) -0.0067(6) 0.0028(6) -0.0088(6)
F31 0.0921(12) 0.0911(12) 0.0249(7) -0.0082(7) 0.0011(7) -0.0582(11)
F10 0.0341(7) 0.0540(9) 0.1364(17) -0.0544(10) 0.0364(9) -0.0295(7)
N4 0.0225(8) 0.0269(8) 0.0204(8) -0.0082(6) 0.0002(6) -0.0056(7)
N3 0.0259(8) 0.0199(8) 0.0214(8) -0.0038(6) -0.0003(6) -0.0081(6)
F1 0.1263(15) 0.0611(10) 0.0443(9) -0.0284(7) 0.0480(10) -0.0682(11)
F2 0.0440(8) 0.0730(11) 0.0730(11) 0.0187(9) -0.0108(8) -0.0401(8)
F24 0.0356(9) 0.0830(14) 0.0478(10) -0.0322(10) 0.0215(8) -0.0402(10)
F22 0.0252(8) 0.0435(10) 0.1072(17) -0.0468(11) 0.0076(10) -0.0150(8)
F33 0.1027(13) 0.0624(10) 0.0538(10) -0.0303(8) -0.0025(9) -0.0481(10)
N2 0.0206(8) 0.0329(9) 0.0232(8) -0.0052(7) -0.0003(6) -0.0091(7)
F34 0.0835(12) 0.0299(8) 0.0644(10) -0.0235(7) 0.0042(9) -0.0032(8)
F35 0.0469(9) 0.0459(9) 0.0906(13) -0.0242(9) -0.0004(8) 0.0004(7)
F23 0.0552(12) 0.0647(12) 0.0636(12) 0.0205(11) -0.0344(11) -0.0411(10)
F28 0.1189(15) 0.1187(15) 0.0428(9) -0.0265(9) 0.0195(9) -0.1036(14)
F27 0.0603(10) 0.0650(11) 0.0982(14) -0.0626(11) -0.0116(9) 0.0115(9)
N12 0.0220(8) 0.0391(10) 0.0195(8) -0.0042(7) 0.0004(6) -0.0097(7)
N5 0.0221(8) 0.0250(8) 0.0311(9) -0.0029(7) 0.0009(7) -0.0057(7)
N11 0.0232(8) 0.0280(8) 0.0184(8) -0.0063(6) 0.0006(6) -0.0061(7)
N8 0.0260(8) 0.0351(9) 0.0267(9) -0.0100(7) -0.0048(7) -0.0120(7)
N6 0.0290(9) 0.0272(9) 0.0266(9) 0.0035(7) -0.0015(7) -0.0113(7)
N9 0.0373(9) 0.0180(8) 0.0371(10) -0.0015(7) -0.0103(8) -0.0069(7)
N10 0.0403(10) 0.0295(9) 0.0249(9) -0.0028(7) -0.0008(7) -0.0196(8)
N7 0.0231(8) 0.0436(11) 0.0398(10) -0.0212(8) 0.0009(7) -0.0135(8)
C56 0.0175(8) 0.0198(9) 0.0260(9) -0.0072(7) 0.0032(7) -0.0068(7)
C76 0.0214(9) 0.0199(9) 0.0191(9) -0.0059(7) 0.0022(7) -0.0070(7)
C55 0.0158(8) 0.0186(9) 0.0246(9) -0.0079(7) 0.0039(7) -0.0049(7)
C47 0.0171(8) 0.0208(9) 0.0206(9) -0.0053(7) -0.0013(7) -0.0059(7)
C75 0.0197(8) 0.0217(9) 0.0212(9) -0.0038(7) 0.0020(7) -0.0089(7)
C51 0.0196(8) 0.0217(9) 0.0227(9) -0.0068(7) -0.0025(7) -0.0040(7)
C6 0.0232(9) 0.0196(9) 0.0288(10) -0.0077(7) -0.0006(8) -0.0082(7)
C64 0.0231(9) 0.0224(9) 0.0203(9) -0.0078(7) 0.0016(7) -0.0103(7)
C65 0.0220(9) 0.0203(9) 0.0265(10) -0.0075(7) 0.0004(7) -0.0097(7)
C60 0.0184(8) 0.0215(9) 0.0258(9) -0.0109(7) 0.0035(7) -0.0063(7)
C48 0.0218(9) 0.0238(9) 0.0191(9) -0.0061(7) 0.0011(7) -0.0080(7)
C95 0.0222(9) 0.0168(8) 0.0220(9) -0.0012(7) 0.0007(7) -0.0053(7)
C63 0.0230(9) 0.0175(9) 0.0242(9) -0.0070(7) 0.0016(7) -0.0088(7)
C79 0.0243(9) 0.0225(9) 0.0218(9) -0.0074(7) -0.0014(7) -0.0097(8)
C12 0.0228(9) 0.0165(8) 0.0215(9) -0.0046(7) -0.0003(7) -0.0083(7)
C71 0.0215(9) 0.0197(9) 0.0191(9) -0.0045(7) 0.0032(7) -0.0080(7)
C49 0.0268(9) 0.0219(9) 0.0217(9) -0.0026(7) -0.0024(7) -0.0106(8)
C100 0.0223(9) 0.0202(9) 0.0223(9) -0.0021(7) 0.0019(7) -0.0084(7)
C3 0.0239(9) 0.0228(9) 0.0203(9) -0.0069(7) -0.0002(7) -0.0088(8)
C73 0.0257(9) 0.0200(9) 0.0215(9) -0.0074(7) 0.0039(7) -0.0093(8)
C72 0.0210(9) 0.0216(9) 0.0243(9) -0.0064(7) 0.0008(7) -0.0104(7)
C82 0.0319(10) 0.0223(9) 0.0217(9) -0.0048(7) -0.0039(8) -0.0072(8)
C84 0.0219(9) 0.0226(9) 0.0250(9) -0.0083(7) -0.0008(7) -0.0069(8)
C9 0.0286(10) 0.0252(10) 0.0233(9) -0.0049(7) -0.0050(8) -0.0117(8)
C59 0.0189(8) 0.0201(9) 0.0345(11) -0.0109(8) 0.0067(8) -0.0071(7)
C80 0.0283(9) 0.0245(9) 0.0197(9) -0.0072(7) 0.0015(7) -0.0097(8)
C2 0.0239(9) 0.0285(10) 0.0234(9) -0.0052(8) -0.0029(8) -0.0049(8)
C103 0.0233(9) 0.0215(9) 0.0233(9) -0.0080(7) 0.0024(7) -0.0077(7)
C58 0.0234(9) 0.0189(9) 0.0271(10) -0.0031(7) 0.0055(7) -0.0069(8)
C52 0.0174(8) 0.0217(9) 0.0233(9) -0.0052(7) 0.0003(7) -0.0071(7)
C66 0.0277(10) 0.0304(10) 0.0234(10) -0.0054(8) -0.0026(8) -0.0131(8)
C68 0.0232(9) 0.0280(10) 0.0250(10) -0.0062(8) 0.0029(7) -0.0128(8)
C74 0.0204(8) 0.0223(9) 0.0228(9) -0.0071(7) 0.0044(7) -0.0062(7)
C50 0.0269(9) 0.0196(9) 0.0258(10) -0.0063(7) -0.0036(8) -0.0065(8)
C1 0.0294(10) 0.0267(10) 0.0195(9) -0.0061(7) 0.0041(7) -0.0106(8)
C87 0.0309(10) 0.0215(9) 0.0213(9) -0.0050(7) 0.0032(8) -0.0110(8)
C96 0.0237(9) 0.0277(10) 0.0205(9) -0.0023(7) 0.0008(7) -0.0057(8)
C83 0.0276(9) 0.0249(10) 0.0227(9) -0.0070(7) -0.0021(8) -0.0123(8)
C39 0.0212(9) 0.0271(10) 0.0236(9) -0.0082(8) 0.0022(7) -0.0016(8)
C99 0.0293(10) 0.0253(10) 0.0229(9) 0.0014(7) -0.0042(8) -0.0124(8)
C69 0.0246(9) 0.0248(10) 0.0259(10) -0.0091(7) -0.0009(8) -0.0094(8)
C57 0.0189(8) 0.0217(9) 0.0254(10) -0.0057(7) 0.0045(7) -0.0051(7)
C88 0.0349(10) 0.0260(10) 0.0238(10) -0.0048(8) 0.0019(8) -0.0153(9)
C92 0.0381(11) 0.0229(10) 0.0235(10) -0.0058(8) 0.0036(8) -0.0080(9)
C67 0.0316(10) 0.0346(11) 0.0213(10) -0.0046(8) 0.0007(8) -0.0164(9)
C108 0.0222(9) 0.0276(10) 0.0269(10) -0.0046(8) 0.0011(8) -0.0104(8)
C78 0.0216(9) 0.0271(10) 0.0310(10) -0.0098(8) 0.0051(8) -0.0104(8)
C97 0.0203(9) 0.0369(11) 0.0250(10) 0.0028(8) -0.0017(8) -0.0067(9)
C104 0.0294(10) 0.0289(10) 0.0270(10) -0.0075(8) -0.0019(8) -0.0121(8)
C28 0.0388(11) 0.0351(11) 0.0237(10) -0.0066(8) 0.0016(8) -0.0228(9)
C77 0.0261(9) 0.0264(10) 0.0283(10) -0.0117(8) 0.0030(8) -0.0086(8)
C27 0.0329(10) 0.0294(10) 0.0195(9) -0.0067(7) 0.0009(8) -0.0172(9)
C107 0.0312(10) 0.0373(12) 0.0271(11) -0.0015(9) 0.0017(8) -0.0162(9)
C81 0.0285(10) 0.0244(10) 0.0242(10) -0.0093(8) -0.0011(8) -0.0063(8)
C86 0.0309(10) 0.0256(10) 0.0254(10) -0.0054(8) -0.0032(8) -0.0119(8)
C43 0.0210(9) 0.0280(10) 0.0285(10) -0.0049(8) -0.0013(8) -0.0070(8)
C106 0.0319(11) 0.0420(12) 0.0317(11) -0.0061(9) 0.0067(9) -0.0221(10)
C61 0.0274(10) 0.0297(10) 0.0253(10) -0.0036(8) 0.0037(8) -0.0109(8)
C98 0.0265(10) 0.0368(11) 0.0265(10) 0.0021(8) -0.0048(8) -0.0156(9)
C53 0.0446(12) 0.0286(11) 0.0255(10) -0.0058(8) 0.0042(9) -0.0190(10)
C91 0.0475(13) 0.0210(10) 0.0296(11) -0.0069(8) 0.0094(9) -0.0098(9)
C29 0.0348(11) 0.0304(11) 0.0276(10) -0.0091(8) 0.0023(8) -0.0143(9)
C41 0.0211(9) 0.0487(13) 0.0397(12) -0.0209(10) 0.0029(9) -0.0074(9)
C42 0.0405(12) 0.0286(11) 0.0334(12) -0.0040(9) 0.0061(10) -0.0030(10)
C89 0.0526(13) 0.0345(11) 0.0238(10) -0.0102(8) 0.0091(9) -0.0276(11)
C15 0.0212(9) 0.0332(11) 0.0308(11) -0.0088(8) 0.0055(8) -0.0107(8)
C102 0.0369(11) 0.0309(11) 0.0300(11) -0.0034(8) -0.0072(9) -0.0169(9)
C105 0.0258(10) 0.0364(11) 0.0366(12) -0.0095(9) 0.0006(8) -0.0159(9)
C22 0.0536(14) 0.0532(14) 0.0310(11) -0.0082(10) 0.0007(10) -0.0400(12)
C62 0.0267(10) 0.0216(10) 0.0466(13) -0.0126(9) 0.0079(9) -0.0111(8)
C90 0.0583(14) 0.0267(11) 0.0282(11) -0.0135(8) 0.0124(10) -0.0200(10)
C40 0.0284(10) 0.0322(11) 0.0300(11) -0.0092(9) 0.0068(8) -0.0015(9)
C54 0.0214(9) 0.0293(10) 0.0312(11) -0.0128(8) 0.0005(8) -0.0048(8)
C19 0.0447(12) 0.0257(10) 0.0381(12) -0.0074(9) 0.0097(10) -0.0210(10)
C30 0.0526(13) 0.0421(12) 0.0225(10) -0.0022(9) -0.0064(9) -0.0272(11)
C31 0.0387(12) 0.0253(11) 0.0443(13) -0.0143(9) 0.0013(10) -0.0122(9)
C85 0.0367(11) 0.0323(11) 0.0279(11) -0.0071(9) 0.0015(9) -0.0005(10)
C44 0.0423(13) 0.0328(12) 0.0434(13) -0.0036(10) -0.0093(11) -0.0073(10)
C35 0.0377(11) 0.0445(13) 0.0281(11) -0.0144(9) 0.0084(9) -0.0257(10)
C23 0.0213(10) 0.0514(14) 0.0394(12) -0.0163(10) 0.0065(9) -0.0135(10)
C32 0.0490(13) 0.0301(11) 0.0390(12) -0.0159(9) -0.0056(10) -0.0125(10)
C46 0.0223(10) 0.0527(14) 0.0319(11) -0.0102(10) 0.0002(8) -0.0023(10)
C13 0.0340(11) 0.0561(15) 0.0227(10) -0.0135(10) 0.0031(9) -0.0127(11)
C36 0.0435(13) 0.0492(14) 0.0398(13) -0.0237(11) 0.0080(10) -0.0252(11)
C33 0.0511(14) 0.0400(13) 0.0618(17) -0.0199(12) 0.0030(12) -0.0242(12)
C18 0.0376(12) 0.0828(19) 0.0306(12) -0.0201(12) 0.0110(10) -0.0292(13)
B1 0.0188(9) 0.0203(10) 0.0213(10) -0.0074(8) 0.0028(8) -0.0091(8)
C11 0.0676(16) 0.0339(12) 0.0315(12) 0.0075(9) -0.0104(11) -0.0278(12)
C101 0.0202(13) 0.0335(17) 0.0272(15) -0.0020(13) -0.0008(11) -0.0112(13)
C45 0.0303(11) 0.0420(13) 0.0519(14) -0.0106(11) -0.0066(10) -0.0138(10)
B2 0.0229(10) 0.0213(10) 0.0206(10) -0.0051(8) 0.0014(8) -0.0086(8)
C37 0.0329(11) 0.0565(15) 0.0397(13) -0.0204(11) 0.0047(10) -0.0201(11)
C10 0.0590(15) 0.0264(11) 0.0466(14) 0.0086(10) -0.0190(12) -0.0146(11)
C20 0.0529(14) 0.0443(14) 0.0391(13) 0.0033(10) 0.0037(11) -0.0286(12)
C14 0.0316(11) 0.0648(16) 0.0224(11) -0.0074(10) -0.0023(9) -0.0112(11)
C4 0.0323(11) 0.0339(12) 0.0448(14) 0.0048(10) -0.0072(10) -0.0033(10)
C93 0.0667(17) 0.0486(14) 0.0318(12) -0.0154(10) 0.0061(11) -0.0368(13)
C8 0.0343(12) 0.0799(19) 0.0405(13) -0.0280(13) -0.0054(10) -0.0222(13)
C34 0.0484(14) 0.0264(12) 0.0700(18) -0.0154(11) 0.0079(13) -0.0087(11)
C94 0.0636(17) 0.0244(11) 0.0429(14) -0.0129(10) 0.0016(12) -0.0044(11)
C5 0.0372(12) 0.0474(14) 0.0389(13) 0.0123(11) -0.0079(10) -0.0089(11)
C110 0.043(2) 0.080(3) 0.028(2) 0.011(2) 0.000(2) -0.039(2)
C17 0.0535(15) 0.0561(16) 0.0585(17) -0.0283(13) 0.0245(13) -0.0367(13)
C38 0.0706(18) 0.0760(19) 0.0370(14) -0.0170(13) 0.0199(13) -0.0502(16)
C7 0.0302(12) 0.116(3) 0.0525(16) -0.0446(17) -0.0026(11) -0.0263(15)
C24 0.0294(13) 0.126(3) 0.0422(15) -0.0017(17) 0.0074(11) -0.0247(16)
C26 0.0355(13) 0.078(2) 0.0648(18) -0.0151(15) 0.0054(12) -0.0324(14)
C21 0.090(2) 0.0408(16) 0.097(3) -0.0376(16) 0.032(2) -0.0331(16)
C16 0.0266(12) 0.0614(18) 0.0626(18) 0.0005(14) 0.0119(11) -0.0045(12)
C25 0.0652(19) 0.081(2) 0.081(2) -0.0583(19) 0.0218(17) -0.0309(17)
F16B 0.047(3) 0.064(4) 0.025(2) 0.011(3) -0.006(2) -0.033(3)
F17A 0.098(6) 0.089(5) 0.037(4) -0.023(3) 0.029(5) -0.025(5)
F18A 0.063(5) 0.081(5) 0.041(3) 0.011(4) 0.015(4) -0.040(4)
F37A 0.0417(17) 0.0265(11) 0.065(2) 0.0072(11) 0.0220(14) 0.0033(10)
F38A 0.0258(11) 0.097(2) 0.0272(10) -0.0162(11) 0.0077(8) -0.0194(11)
F39A 0.0285(8) 0.0522(11) 0.0709(13) -0.0238(10) 0.0159(9) -0.0226(8)
F18B 0.037(3) 0.111(6) 0.028(2) 0.006(5) 0.001(2) -0.043(4)
F16A 0.058(4) 0.119(7) 0.028(3) 0.000(5) -0.004(3) -0.048(5)
F17B 0.098(6) 0.067(3) 0.032(3) -0.025(3) 0.023(5) -0.028(5)
F46A 0.0407(15) 0.126(3) 0.0511(18) 0.043(2) -0.0168(13) -0.0385(18)
F45A 0.021(3) 0.082(5) 0.066(4) -0.026(4) 0.008(2) -0.021(4)
F47A 0.109(3) 0.079(2) 0.086(2) 0.0552(19) -0.051(2) -0.060(2)
F43A 0.055(3) 0.112(6) 0.075(5) -0.049(4) -0.008(4) -0.041(5)
F44A 0.033(3) 0.067(3) 0.108(5) 0.008(4) -0.023(4) -0.021(2)
F44B 0.040(4) 0.105(5) 0.069(4) 0.005(4) -0.018(3) -0.037(4)
F45B 0.026(3) 0.080(6) 0.099(6) -0.033(5) 0.001(4) -0.011(5)
F43B 0.052(3) 0.089(4) 0.095(6) -0.030(4) -0.005(4) -0.049(3)
F48A 0.136(3) 0.109(3) 0.0318(17) -0.011(2) -0.017(2) -0.007(3)
F46B 0.105(4) 0.081(3) 0.056(3) 0.007(3) -0.022(3) 0.026(3)
F38B 0.023(3) 0.074(4) 0.077(4) -0.043(4) 0.015(3) -0.016(3)
F39B 0.039(5) 0.049(5) 0.064(6) 0.029(4) 0.023(4) 0.010(4)
F37B 0.027(4) 0.092(8) 0.058(5) -0.006(6) -0.016(3) 0.002(5)
F48B 0.098(3) 0.087(3) 0.041(2) 0.0134(19) -0.036(2) -0.059(2)
F47B 0.076(3) 0.135(4) 0.032(2) 0.021(3) -0.0023(19) -0.061(3)
F22A 0.032(4) 0.061(5) 0.056(5) -0.007(4) 0.002(4) -0.031(4)
F23A 0.035(4) 0.059(5) 0.061(5) -0.037(4) 0.001(4) -0.028(4)
F24A 0.027(4) 0.047(4) 0.065(5) -0.016(4) -0.012(4) -0.009(3)
C70 0.024(4) 0.055(6) 0.044(5) 0.002(5) -0.003(4) -0.023(5)
C109 0.0348(13) 0.0699(18) 0.0528(16) -0.0063(13) -0.0034(11) -0.0314(13)
F44C 0.021(3) 0.069(6) 0.056(5) -0.040(5) -0.007(3) -0.013(4)
F43C 0.052(5) 0.106(7) 0.104(7) 0.010(6) 0.000(5) -0.057(5)
F45C 0.020(3) 0.074(6) 0.076(6) -0.038(5) 0.000(5) -0.005(4)
C1B 0.0398(12) 0.0666(17) 0.0267(11) -0.0019(11) 0.0010(10) -0.0256(12)
F1A 0.056(4) 0.116(8) 0.028(4) -0.012(6) 0.013(3) -0.046(5)
F1B 0.052(5) 0.079(6) 0.024(3) -0.028(4) 0.007(4) -0.037(4)
F1C 0.098(7) 0.071(5) 0.040(4) 0.011(3) 0.009(6) -0.055(5)
C111 0.062(3) 0.083(3) 0.035(3) 0.013(3) -0.011(3) -0.039(3)

loop_
_atom_type_symbol
_atom_type_description
_atom_type_scat_dispersion_real
_atom_type_scat_dispersion_imag
_atom_type_scat_source
C C 0.0033 0.0016 'International Tables Vol C Tables 4.2.6.8 and 6.1.1.4'
H H 0.0000 0.0000 'International Tables Vol C Tables 4.2.6.8 and 6.1.1.4'
B B 0.0013 0.0007 'International Tables Vol C Tables 4.2.6.8 and 6.1.1.4'
F F 0.0171 0.0103 'International Tables Vol C Tables 4.2.6.8 and 6.1.1.4'
N N 0.0061 0.0033 'International Tables Vol C Tables 4.2.6.8 and 6.1.1.4'
O O 0.0106 0.0060 'International Tables Vol C Tables 4.2.6.8 and 6.1.1.4'
P P 0.1023 0.0942 'International Tables Vol C Tables 4.2.6.8 and 6.1.1.4'

loop_
_geom_angle_atom_site_label_1
_geom_angle_atom_site_label_2
_geom_angle_atom_site_label_3
_geom_angle
_geom_angle_site_symmetry_1
_geom_angle_site_symmetry_3
_geom_angle_publ_flag
O1 P2 C2 103.58(8) . . ?
N4 P2 O1 108.69(8) . . ?
N4 P2 N3 119.56(9) . . ?
N4 P2 C2 111.53(9) . . ?
N3 P2 O1 102.46(7) . . ?
N3 P2 C2 109.45(9) . . ?
O1 P1 C1 102.72(8) . . ?
N1 P1 O1 103.52(7) . . ?
N1 P1 C1 111.64(9) . . ?
N2 P1 O1 108.41(8) . . ?
N2 P1 N1 117.26(9) . . ?
N2 P1 C1 111.83(9) . . ?
P1 O1 P2 136.09(8) . . ?
C3 N1 P1 130.78(13) . . ?
C12 N4 P2 165.36(15) . . ?
C9 N3 P2 128.19(14) . . ?
C6 N2 P1 159.40(15) . . ?
C12 N12 C43 134.75(16) . . ?
C12 N12 C14 108.93(15) . . ?
C14 N12 C43 116.28(16) . . ?
C3 N5 C15 126.64(16) . . ?
C3 N5 C4 110.80(17) . . ?
C4 N5 C15 122.52(16) . . ?
C12 N11 C39 126.77(15) . . ?
C12 N11 C13 108.96(15) . . ?
C13 N11 C39 119.59(15) . . ?
C6 N8 C27 128.28(16) . . ?
C6 N8 C8 108.44(17) . . ?
C8 N8 C27 116.54(16) . . ?
C3 N6 C19 122.55(16) . . ?
C3 N6 C5 104.86(16) . . ?
C5 N6 C19 115.48(18) . . ?
C9 N9 C31 117.46(16) . . ?
C9 N9 C10 103.20(17) . . ?
C10 N9 C31 114.28(17) . . ?
C9 N10 C35 125.98(17) . . ?
C9 N10 C11 111.05(18) . . ?
C11 N10 C35 122.97(18) . . ?
C6 N7 C23 129.24(17) . . ?
C6 N7 C7 108.99(18) . . ?
C7 N7 C23 116.09(17) . . ?
C55 C56 H56 118.8 . . ?
C57 C56 H56 118.8 . . ?
C57 C56 C55 122.47(17) . . ?
C75 C76 H76 118.8 . . ?
C75 C76 C71 122.47(17) . . ?
C71 C76 H76 118.8 . . ?
C56 C55 C60 115.97(16) . . ?
C56 C55 B1 121.66(16) . . ?
C60 C55 B1 122.24(16) . . ?
C48 C47 C52 115.28(16) . . ?
C48 C47 B1 121.34(15) . . ?
C52 C47 B1 123.12(15) . . ?
C76 C75 C78 119.68(16) . . ?
C74 C75 C76 120.78(17) . . ?
C74 C75 C78 119.42(16) . . ?
C52 C51 C54 119.53(17) . . ?
C50 C51 C52 121.23(17) . . ?
C50 C51 C54 119.15(17) . . ?
N2 C6 N8 128.07(17) . . ?
N2 C6 N7 122.25(18) . . ?
N8 C6 N7 109.62(17) . . ?
C65 C64 H64 118.9 . . ?
C65 C64 C63 122.28(17) . . ?
C63 C64 H64 118.9 . . ?
C64 C65 C69 118.96(16) . . ?
C66 C65 C64 120.99(17) . . ?
C66 C65 C69 120.04(17) . . ?
C55 C60 H60 119.2 . . ?
C59 C60 C55 121.67(17) . . ?
C59 C60 H60 119.2 . . ?
C47 C48 H48 118.7 . . ?
C49 C48 C47 122.53(16) . . ?
C49 C48 H48 118.7 . . ?
C100 C95 C96 115.47(17) . . ?
C100 C95 B2 123.02(16) . . ?
C96 C95 B2 121.43(17) . . ?
C64 C63 C68 115.54(17) . . ?
C64 C63 B1 122.05(16) . . ?
C68 C63 B1 122.13(16) . . ?
C84 C79 C80 115.67(17) . . ?
C84 C79 B2 118.78(16) . . ?
C80 C79 B2 125.49(16) . . ?
N4 C12 N12 128.79(16) . . ?
N4 C12 N11 121.76(16) . . ?
N12 C12 N11 109.41(15) . . ?
C76 C71 C72 115.68(16) . . ?
C76 C71 B1 122.92(15) . . ?
C72 C71 B1 121.41(16) . . ?
C48 C49 C50 120.90(17) . . ?
C48 C49 C53 119.53(17) . . ?
C50 C49 C53 119.54(17) . . ?
C95 C100 H100 118.9 . . ?
C99 C100 C95 122.15(17) . . ?
C99 C100 H100 118.9 . . ?
N1 C3 N5 122.57(17) . . ?
N1 C3 N6 126.29(17) . . ?
N5 C3 N6 111.11(16) . . ?
C72 C73 C74 121.00(16) . . ?
C72 C73 C77 120.50(17) . . ?
C74 C73 C77 118.32(16) . . ?
C71 C72 H72 118.9 . . ?
C73 C72 C71 122.15(17) . . ?
C73 C72 H72 118.9 . . ?
C83 C82 H82 120.9 . . ?
C81 C82 H82 120.9 . . ?
C81 C82 C83 118.12(17) . . ?
C79 C84 H84 118.7 . . ?
C83 C84 C79 122.59(17) . . ?
C83 C84 H84 118.7 . . ?
N3 C9 N9 125.25(18) . . ?
N3 C9 N10 123.25(18) . . ?
N10 C9 N9 111.49(17) . . ?
C60 C59 C62 120.82(18) . . ?
C58 C59 C60 121.04(17) . . ?
C58 C59 C62 118.09(18) . . ?
C79 C80 H80 119.0 . . ?
C81 C80 C79 121.99(18) . . ?
C81 C80 H80 119.0 . . ?
P2 C2 H2A 109.5 . . ?
P2 C2 H2B 109.5 . . ?
P2 C2 H2C 109.5 . . ?
H2A C2 H2B 109.5 . . ?
H2A C2 H2C 109.5 . . ?
H2B C2 H2C 109.5 . . ?
C108 C103 C104 115.14(17) . . ?
C108 C103 B2 122.67(16) . . ?
C104 C103 B2 121.71(17) . . ?
C59 C58 H58 120.8 . . ?
C59 C58 C57 118.45(17) . . ?
C57 C58 H58 120.8 . . ?
C47 C52 H52 118.8 . . ?
C51 C52 C47 122.37(17) . . ?
C51 C52 H52 118.8 . . ?
C65 C66 H66 121.0 . . ?
C65 C66 C67 117.99(18) . . ?
C67 C66 H66 121.0 . . ?
C63 C68 H68 118.8 . . ?
C67 C68 C63 122.38(17) . . ?
C67 C68 H68 118.8 . . ?
C75 C74 C73 117.87(16) . . ?
C75 C74 H74 121.1 . . ?
C73 C74 H74 121.1 . . ?
C51 C50 C49 117.64(17) . . ?
C51 C50 H50 121.2 . . ?
C49 C50 H50 121.2 . . ?
P1 C1 H1A 109.5 . . ?
P1 C1 H1B 109.5 . . ?
P1 C1 H1C 109.5 . . ?
H1A C1 H1B 109.5 . . ?
H1A C1 H1C 109.5 . . ?
H1B C1 H1C 109.5 . . ?
C88 C87 C92 116.15(18) . . ?
C88 C87 B2 124.71(17) . . ?
C92 C87 B2 118.98(17) . . ?
C95 C96 H96 118.9 . . ?
C97 C96 C95 122.30(18) . . ?
C97 C96 H96 118.9 . . ?
C82 C83 C84 120.57(18) . . ?
C82 C83 C86 119.37(17) . . ?
C84 C83 C86 120.06(17) . . ?
N11 C39 C41 109.97(16) . . ?
N11 C39 C42 110.03(17) . . ?
N11 C39 C40 108.66(15) . . ?
C41 C39 C42 112.07(18) . . ?
C41 C39 C40 106.77(17) . . ?
C42 C39 C40 109.23(16) . . ?
C100 C99 C102 121.25(18) . . ?
C98 C99 C100 121.26(18) . . ?
C98 C99 C102 117.49(18) . . ?
F13 C69 F15 106.75(15) . . ?
F13 C69 F14 105.55(15) . . ?
F13 C69 C65 112.89(15) . . ?
F15 C69 F14 105.99(15) . . ?
F15 C69 C65 113.02(16) . . ?
F14 C69 C65 112.07(15) . . ?
C56 C57 C58 120.38(18) . . ?
C56 C57 C61 120.67(17) . . ?
C58 C57 C61 118.85(17) . . ?
C87 C88 H88 118.9 . . ?
C87 C88 C89 122.11(19) . . ?
C89 C88 H88 118.9 . . ?
C87 C92 H92 119.0 . . ?
C91 C92 C87 122.0(2) . . ?
C91 C92 H92 119.0 . . ?
C66 C67 C1B 118.95(18) . . ?
C68 C67 C66 120.78(18) . . ?
C68 C67 C1B 120.25(18) . . ?
C103 C108 H108 118.8 . . ?
C107 C108 C103 122.40(18) . . ?
C107 C108 H108 118.8 . . ?
F24 C78 C75 112.74(17) . . ?
F22 C78 F24 105.77(19) . . ?
F22 C78 F23 105.1(2) . . ?
F22 C78 C75 113.36(16) . . ?
F23 C78 F24 104.56(19) . . ?
F23 C78 C75 114.42(17) . . ?
F22A C78 C75 107.9(5) . . ?
F23A C78 C75 110.9(6) . . ?
F23A C78 F22A 111.6(9) . . ?
F23A C78 F24A 107.5(9) . . ?
F24A C78 C75 112.3(6) . . ?
F24A C78 F22A 106.6(9) . . ?
C96 C97 C101 121.7(2) . . ?
C96 C97 C70 107.2(5) . . ?
C98 C97 C96 120.96(18) . . ?
C98 C97 C101 117.3(2) . . ?
C98 C97 C70 130.2(5) . . ?
C103 C104 H104 118.6 . . ?
C105 C104 C103 122.75(19) . . ?
C105 C104 H104 118.6 . . ?
H28A C28 H28B 109.5 . . ?
H28A C28 H28C 109.5 . . ?
H28B C28 H28C 109.5 . . ?
C27 C28 H28A 109.5 . . ?
C27 C28 H28B 109.5 . . ?
C27 C28 H28C 109.5 . . ?
F20 C77 F21 104.96(16) . . ?
F20 C77 C73 113.79(17) . . ?
F21 C77 C73 111.34(16) . . ?
F19 C77 F20 106.17(17) . . ?
F19 C77 F21 106.27(18) . . ?
F19 C77 C73 113.63(16) . . ?
N8 C27 C28 111.01(16) . . ?
N8 C27 C29 109.75(16) . . ?
N8 C27 C30 108.13(17) . . ?
C28 C27 C29 112.29(17) . . ?
C28 C27 C30 106.52(16) . . ?
C29 C27 C30 109.00(16) . . ?
C108 C107 C110 119.7(5) . . ?
C108 C107 C111 118.6(9) . . ?
C106 C107 C108 121.25(19) . . ?
C106 C107 C110 119.0(5) . . ?
C106 C107 C111 120.1(9) . . ?
C82 C81 C80 121.06(17) . . ?
C82 C81 C85 118.86(18) . . ?
C80 C81 C85 120.08(18) . . ?
F29 C86 F30 104.65(17) . . ?
F29 C86 C83 112.99(16) . . ?
F30 C86 C83 112.95(17) . . ?
F28 C86 F29 107.73(19) . . ?
F28 C86 F30 104.37(18) . . ?
F28 C86 C83 113.40(17) . . ?
N12 C43 C44 108.57(17) . . ?
N12 C43 C46 113.73(16) . . ?
N12 C43 C45 106.75(17) . . ?
C44 C43 C45 109.78(18) . . ?
C46 C43 C44 108.55(18) . . ?
C46 C43 C45 109.41(19) . . ?
C107 C106 H106 121.2 . . ?
C105 C106 C107 117.58(19) . . ?
C105 C106 H106 121.2 . . ?
F9 C61 F8 105.98(17) . . ?
F9 C61 F7 105.90(17) . . ?
F9 C61 C57 113.46(16) . . ?
F8 C61 F7 105.55(17) . . ?
F8 C61 C57 113.35(17) . . ?
F7 C61 C57 111.95(16) . . ?
C99 C98 H98 121.1 . . ?
C97 C98 C99 117.81(19) . . ?
C97 C98 H98 121.1 . . ?
F3 C53 F2 104.87(17) . . ?
F3 C53 C49 113.72(18) . . ?
F1 C53 F3 105.71(17) . . ?
F1 C53 F2 107.0(2) . . ?
F1 C53 C49 113.04(17) . . ?
F2 C53 C49 111.90(17) . . ?
C92 C91 C94 117.8(2) . . ?
C90 C91 C92 120.6(2) . . ?
C90 C91 C94 121.50(19) . . ?
C27 C29 H29A 109.5 . . ?
C27 C29 H29B 109.5 . . ?
C27 C29 H29C 109.5 . . ?
H29A C29 H29B 109.5 . . ?
H29A C29 H29C 109.5 . . ?
H29B C29 H29C 109.5 . . ?
C39 C41 H41A 109.5 . . ?
C39 C41 H41B 109.5 . . ?
C39 C41 H41C 109.5 . . ?
H41A C41 H41B 109.5 . . ?
H41A C41 H41C 109.5 . . ?
H41B C41 H41C 109.5 . . ?
C39 C42 H42A 109.5 . . ?
C39 C42 H42B 109.5 . . ?
C39 C42 H42C 109.5 . . ?
H42A C42 H42B 109.5 . . ?
H42A C42 H42C 109.5 . . ?
H42B C42 H42C 109.5 . . ?
C88 C89 C93 119.6(2) . . ?
C90 C89 C88 120.5(2) . . ?
C90 C89 C93 119.80(19) . . ?
N5 C15 C18 109.87(17) . . ?
N5 C15 C17 108.95(17) . . ?
N5 C15 C16 109.16(18) . . ?
C18 C15 C16 107.2(2) . . ?
C17 C15 C18 111.5(2) . . ?
C17 C15 C16 110.1(2) . . ?
F40 C102 C99 112.30(17) . . ?
F41 C102 F40 105.21(17) . . ?
F41 C102 C99 111.46(17) . . ?
F42 C102 F40 106.39(18) . . ?
F42 C102 F41 107.23(17) . . ?
F42 C102 C99 113.71(17) . . ?
C104 C105 C109 119.7(2) . . ?
C106 C105 C104 120.82(19) . . ?
C106 C105 C109 119.5(2) . . ?
H22A C22 H22B 109.5 . . ?
H22A C22 H22C 109.5 . . ?
H22B C22 H22C 109.5 . . ?
C19 C22 H22A 109.5 . . ?
C19 C22 H22B 109.5 . . ?
C19 C22 H22C 109.5 . . ?
F12 C62 C59 111.97(18) . . ?
F11 C62 F12 106.31(16) . . ?
F11 C62 F10 106.76(19) . . ?
F11 C62 C59 113.39(17) . . ?
F10 C62 F12 105.89(18) . . ?
F10 C62 C59 112.02(16) . . ?
C91 C90 H90 120.7 . . ?
C89 C90 C91 118.58(18) . . ?
C89 C90 H90 120.7 . . ?
C39 C40 H40A 109.5 . . ?
C39 C40 H40B 109.5 . . ?
C39 C40 H40C 109.5 . . ?
H40A C40 H40B 109.5 . . ?
H40A C40 H40C 109.5 . . ?
H40B C40 H40C 109.5 . . ?
F4 C54 F5 105.97(17) . . ?
F4 C54 C51 112.76(16) . . ?
F6 C54 F4 105.78(15) . . ?
F6 C54 F5 106.45(17) . . ?
F6 C54 C51 113.01(17) . . ?
F5 C54 C51 112.30(15) . . ?
N6 C19 C22 112.17(16) . . ?
N6 C19 C20 107.00(18) . . ?
N6 C19 C21 110.8(2) . . ?
C22 C19 C20 108.87(19) . . ?
C22 C19 C21 107.2(2) . . ?
C20 C19 C21 110.8(2) . . ?
C27 C30 H30A 109.5 . . ?
C27 C30 H30B 109.5 . . ?
C27 C30 H30C 109.5 . . ?
H30A C30 H30B 109.5 . . ?
H30A C30 H30C 109.5 . . ?
H30B C30 H30C 109.5 . . ?
N9 C31 C33 111.99(19) . . ?
N9 C31 C34 106.83(19) . . ?
C32 C31 N9 111.07(16) . . ?
C32 C31 C33 107.6(2) . . ?
C32 C31 C34 109.3(2) . . ?
C34 C31 C33 110.10(19) . . ?
F26 C85 F27 106.00(18) . . ?
F26 C85 C81 112.39(17) . . ?
F25 C85 F26 106.4(2) . . ?
F25 C85 F27 106.44(19) . . ?
F25 C85 C81 113.01(18) . . ?
F27 C85 C81 112.1(2) . . ?
C43 C44 H44A 109.5 . . ?
C43 C44 H44B 109.5 . . ?
C43 C44 H44C 109.5 . . ?
H44A C44 H44B 109.5 . . ?
H44A C44 H44C 109.5 . . ?
H44B C44 H44C 109.5 . . ?
N10 C35 C36 109.10(17) . . ?
N10 C35 C37 108.61(17) . . ?
N10 C35 C38 109.2(2) . . ?
C36 C35 C37 112.0(2) . . ?
C36 C35 C38 108.95(19) . . ?
C37 C35 C38 109.0(2) . . ?
N7 C23 C24 113.04(19) . . ?
N7 C23 C26 108.2(2) . . ?
N7 C23 C25 108.6(2) . . ?
C24 C23 C26 108.2(2) . . ?
C24 C23 C25 109.4(3) . . ?
C26 C23 C25 109.3(2) . . ?
C31 C32 H32A 109.5 . . ?
C31 C32 H32B 109.5 . . ?
C31 C32 H32C 109.5 . . ?
H32A C32 H32B 109.5 . . ?
H32A C32 H32C 109.5 . . ?
H32B C32 H32C 109.5 . . ?
C43 C46 H46A 109.5 . . ?
C43 C46 H46B 109.5 . . ?
C43 C46 H46C 109.5 . . ?
H46A C46 H46B 109.5 . . ?
H46A C46 H46C 109.5 . . ?
H46B C46 H46C 109.5 . . ?
N11 C13 H13A 111.5 . . ?
N11 C13 H13B 111.5 . . ?
N11 C13 C14 101.54(17) . . ?
H13A C13 H13B 109.3 . . ?
C14 C13 H13A 111.5 . . ?
C14 C13 H13B 111.5 . . ?
C35 C36 H36A 109.5 . . ?
C35 C36 H36B 109.5 . . ?
C35 C36 H36C 109.5 . . ?
H36A C36 H36B 109.5 . . ?
H36A C36 H36C 109.5 . . ?
H36B C36 H36C 109.5 . . ?
C31 C33 H33A 109.5 . . ?
C31 C33 H33B 109.5 . . ?
C31 C33 H33C 109.5 . . ?
H33A C33 H33B 109.5 . . ?
H33A C33 H33C 109.5 . . ?
H33B C33 H33C 109.5 . . ?
C15 C18 H18A 109.5 . . ?
C15 C18 H18B 109.5 . . ?
C15 C18 H18C 109.5 . . ?
H18A C18 H18B 109.5 . . ?
H18A C18 H18C 109.5 . . ?
H18B C18 H18C 109.5 . . ?
C55 B1 C47 111.70(14) . . ?
C55 B1 C63 112.49(14) . . ?
C55 B1 C71 106.48(14) . . ?
C47 B1 C63 103.79(14) . . ?
C47 B1 C71 111.38(14) . . ?
C71 B1 C63 111.11(14) . . ?
N10 C11 H11A 111.6 . . ?
N10 C11 H11B 111.6 . . ?
N10 C11 C10 100.74(18) . . ?
H11A C11 H11B 109.4 . . ?
C10 C11 H11A 111.6 . . ?
C10 C11 H11B 111.6 . . ?
F37A C101 C97 110.5(3) . . ?
F37A C101 F39A 105.7(3) . . ?
F38A C101 C97 111.3(3) . . ?
F38A C101 F37A 108.5(3) . . ?
F38A C101 F39A 105.7(3) . . ?
F39A C101 C97 114.7(3) . . ?
C43 C45 H45A 109.5 . . ?
C43 C45 H45B 109.5 . . ?
C43 C45 H45C 109.5 . . ?
H45A C45 H45B 109.5 . . ?
H45A C45 H45C 109.5 . . ?
H45B C45 H45C 109.5 . . ?
C79 B2 C95 106.06(14) . . ?
C79 B2 C87 110.21(15) . . ?
C103 B2 C95 112.86(15) . . ?
C103 B2 C79 114.10(15) . . ?
C103 B2 C87 103.41(15) . . ?
C87 B2 C95 110.26(15) . . ?
C35 C37 H37A 109.5 . . ?
C35 C37 H37B 109.5 . . ?
C35 C37 H37C 109.5 . . ?
H37A C37 H37B 109.5 . . ?
H37A C37 H37C 109.5 . . ?
H37B C37 H37C 109.5 . . ?
N9 C10 C11 105.25(18) . . ?
N9 C10 H10A 110.7 . . ?
N9 C10 H10B 110.7 . . ?
C11 C10 H10A 110.7 . . ?
C11 C10 H10B 110.7 . . ?
H10A C10 H10B 108.8 . . ?
C19 C20 H20A 109.5 . . ?
C19 C20 H20B 109.5 . . ?
C19 C20 H20C 109.5 . . ?
H20A C20 H20B 109.5 . . ?
H20A C20 H20C 109.5 . . ?
H20B C20 H20C 109.5 . . ?
N12 C14 C13 102.46(17) . . ?
N12 C14 H14A 111.3 . . ?
N12 C14 H14B 111.3 . . ?
C13 C14 H14A 111.3 . . ?
C13 C14 H14B 111.3 . . ?
H14A C14 H14B 109.2 . . ?
N5 C4 H4A 111.6 . . ?
N5 C4 H4B 111.6 . . ?
N5 C4 C5 100.75(17) . . ?
H4A C4 H4B 109.4 . . ?
C5 C4 H4A 111.6 . . ?
C5 C4 H4B 111.6 . . ?
F32 C93 F31 106.3(2) . . ?
F32 C93 C89 112.90(19) . . ?
F31 C93 C89 112.0(2) . . ?
F33 C93 F32 105.9(2) . . ?
F33 C93 F31 106.23(19) . . ?
F33 C93 C89 112.9(2) . . ?
N8 C8 H8A 111.3 . . ?
N8 C8 H8B 111.3 . . ?
N8 C8 C7 102.46(18) . . ?
H8A C8 H8B 109.2 . . ?
C7 C8 H8A 111.3 . . ?
C7 C8 H8B 111.3 . . ?
C31 C34 H34A 109.5 . . ?
C31 C34 H34B 109.5 . . ?
C31 C34 H34C 109.5 . . ?
H34A C34 H34B 109.5 . . ?
H34A C34 H34C 109.5 . . ?
H34B C34 H34C 109.5 . . ?
F36 C94 C91 111.5(2) . . ?
F34 C94 F36 106.75(19) . . ?
F34 C94 F35 106.1(2) . . ?
F34 C94 C91 113.8(2) . . ?
F35 C94 F36 105.7(2) . . ?
F35 C94 C91 112.4(2) . . ?
N6 C5 C4 104.89(18) . . ?
N6 C5 H5A 110.8 . . ?
N6 C5 H5B 110.8 . . ?
C4 C5 H5A 110.8 . . ?
C4 C5 H5B 110.8 . . ?
H5A C5 H5B 108.8 . . ?
F46A C110 C107 113.8(7) . . ?
F46A C110 F47A 102.3(8) . . ?
F47A C110 C107 113.6(8) . . ?
F48A C110 C107 113.4(8) . . ?
F48A C110 F46A 109.5(8) . . ?
F48A C110 F47A 103.2(8) . . ?
C15 C17 H17A 109.5 . . ?
C15 C17 H17B 109.5 . . ?
C15 C17 H17C 109.5 . . ?
H17A C17 H17B 109.5 . . ?
H17A C17 H17C 109.5 . . ?
H17B C17 H17C 109.5 . . ?
C35 C38 H38A 109.5 . . ?
C35 C38 H38B 109.5 . . ?
C35 C38 H38C 109.5 . . ?
H38A C38 H38B 109.5 . . ?
H38A C38 H38C 109.5 . . ?
H38B C38 H38C 109.5 . . ?
N7 C7 C8 102.56(19) . . ?
N7 C7 H7A 111.3 . . ?
N7 C7 H7B 111.3 . . ?
C8 C7 H7A 111.3 . . ?
C8 C7 H7B 111.3 . . ?
H7A C7 H7B 109.2 . . ?
C23 C24 H24A 109.5 . . ?
C23 C24 H24B 109.5 . . ?
C23 C24 H24C 109.5 . . ?
H24A C24 H24B 109.5 . . ?
H24A C24 H24C 109.5 . . ?
H24B C24 H24C 109.5 . . ?
C23 C26 H26A 109.5 . . ?
C23 C26 H26B 109.5 . . ?
C23 C26 H26C 109.5 . . ?
H26A C26 H26B 109.5 . . ?
H26A C26 H26C 109.5 . . ?
H26B C26 H26C 109.5 . . ?
C19 C21 H21A 109.5 . . ?
C19 C21 H21B 109.5 . . ?
C19 C21 H21C 109.5 . . ?
H21A C21 H21B 109.5 . . ?
H21A C21 H21C 109.5 . . ?
H21B C21 H21C 109.5 . . ?
C15 C16 H16A 109.5 . . ?
C15 C16 H16B 109.5 . . ?
C15 C16 H16C 109.5 . . ?
H16A C16 H16B 109.5 . . ?
H16A C16 H16C 109.5 . . ?
H16B C16 H16C 109.5 . . ?
C23 C25 H25A 109.5 . . ?
C23 C25 H25B 109.5 . . ?
C23 C25 H25C 109.5 . . ?
H25A C25 H25B 109.5 . . ?
H25A C25 H25C 109.5 . . ?
H25B C25 H25C 109.5 . . ?
F38B C70 C97 124.8(9) . . ?
F39B C70 C97 109.8(9) . . ?
F39B C70 F38B 104.9(11) . . ?
F37B C70 C97 109.1(11) . . ?
F37B C70 F38B 102.9(11) . . ?
F37B C70 F39B 103.3(12) . . ?
F45A C109 C105 111.8(4) . . ?
F45A C109 F44A 100.1(5) . . ?
F43A C109 C105 117.4(4) . . ?
F43A C109 F45A 105.6(6) . . ?
F43A C109 F44A 109.9(6) . . ?
F44A C109 C105 110.5(3) . . ?
F44B C109 C105 113.4(3) . . ?
F44B C109 F43B 100.6(6) . . ?
F45B C109 C105 117.6(5) . . ?
F45B C109 F44B 111.2(6) . . ?
F45B C109 F43B 105.2(6) . . ?
F43B C109 C105 107.0(3) . . ?
F44C C109 C105 111.1(4) . . ?
F43C C109 C105 112.6(5) . . ?
F43C C109 F44C 107.3(9) . . ?
F43C C109 F45C 105.6(9) . . ?
F45C C109 C105 111.9(5) . . ?
F45C C109 F44C 108.0(6) . . ?
F16B C1B C67 111.1(5) . . ?
F17A C1B C67 113.1(4) . . ?
F17A C1B F18A 101.3(6) . . ?
F18A C1B C67 108.2(4) . . ?
F18B C1B C67 115.3(3) . . ?
F18B C1B F16B 105.7(5) . . ?
F18B C1B F17B 108.2(5) . . ?
F16A C1B C67 113.8(7) . . ?
F16A C1B F17A 116.5(8) . . ?
F16A C1B F18A 102.1(6) . . ?
F17B C1B C67 112.1(4) . . ?
F17B C1B F16B 103.6(6) . . ?
F1A C1B C67 114.1(6) . . ?
F1A C1B F1B 100.6(8) . . ?
F1B C1B C67 109.8(7) . . ?
F1C C1B C67 116.0(8) . . ?
F1C C1B F1A 111.5(8) . . ?
F1C C1B F1B 103.1(9) . . ?
F46B C111 C107 113.1(14) . . ?
F46B C111 F48B 107.1(15) . . ?
F46B C111 F47B 111.4(15) . . ?
F48B C111 C107 111.2(13) . . ?
F47B C111 C107 112.8(13) . . ?
F47B C111 F48B 100.6(14) . . ?

loop_
_geom_bond_atom_site_label_1
_geom_bond_atom_site_label_2
_geom_bond_distance
_geom_bond_site_symmetry_2
_geom_bond_publ_flag
P2 O1 1.6374(13) . ?
P2 N4 1.5597(16) . ?
P2 N3 1.6094(16) . ?
P2 C2 1.8067(19) . ?
P1 O1 1.6343(13) . ?
P1 N1 1.6047(15) . ?
P1 N2 1.5660(16) . ?
P1 C1 1.8062(19) . ?
F13 C69 1.345(2) . ?
F15 C69 1.353(2) . ?
F14 C69 1.360(2) . ?
F4 C54 1.347(2) . ?
F3 C53 1.341(2) . ?
F40 C102 1.355(2) . ?
F9 C61 1.344(2) . ?
F12 C62 1.349(2) . ?
F20 C77 1.339(2) . ?
F41 C102 1.352(2) . ?
F26 C85 1.340(3) . ?
F11 C62 1.339(3) . ?
F21 C77 1.352(2) . ?
F6 C54 1.341(2) . ?
F42 C102 1.335(3) . ?
F8 C61 1.345(2) . ?
F29 C86 1.341(2) . ?
F30 C86 1.343(2) . ?
F5 C54 1.349(2) . ?
F19 C77 1.338(2) . ?
F7 C61 1.350(2) . ?
F32 C93 1.347(3) . ?
F36 C94 1.360(3) . ?
F25 C85 1.337(3) . ?
N1 C3 1.323(2) . ?
F31 C93 1.357(3) . ?
F10 C62 1.347(2) . ?
N4 C12 1.317(2) . ?
N3 C9 1.323(2) . ?
F1 C53 1.340(2) . ?
F2 C53 1.354(3) . ?
F24 C78 1.349(2) . ?
F22 C78 1.346(3) . ?
F33 C93 1.346(3) . ?
N2 C6 1.318(3) . ?
F34 C94 1.335(3) . ?
F35 C94 1.357(3) . ?
F23 C78 1.346(3) . ?
F28 C86 1.320(2) . ?
F27 C85 1.345(3) . ?
N12 C12 1.370(2) . ?
N12 C43 1.504(2) . ?
N12 C14 1.485(3) . ?
N5 C3 1.358(2) . ?
N5 C15 1.509(3) . ?
N5 C4 1.481(3) . ?
N11 C12 1.377(2) . ?
N11 C39 1.510(2) . ?
N11 C13 1.474(3) . ?
N8 C6 1.380(3) . ?
N8 C27 1.509(3) . ?
N8 C8 1.487(3) . ?
N6 C3 1.403(2) . ?
N6 C19 1.522(3) . ?
N6 C5 1.493(3) . ?
N9 C9 1.425(3) . ?
N9 C31 1.537(3) . ?
N9 C10 1.494(3) . ?
N10 C9 1.350(3) . ?
N10 C35 1.514(3) . ?
N10 C11 1.481(3) . ?
N7 C6 1.386(2) . ?
N7 C23 1.505(3) . ?
N7 C7 1.466(3) . ?
C56 H56 0.9500 . ?
C56 C55 1.415(3) . ?
C56 C57 1.400(3) . ?
C76 H76 0.9500 . ?
C76 C75 1.407(2) . ?
C76 C71 1.410(3) . ?
C55 C60 1.416(3) . ?
C55 B1 1.655(3) . ?
C47 C48 1.413(3) . ?
C47 C52 1.416(2) . ?
C47 B1 1.656(3) . ?
C75 C74 1.395(3) . ?
C75 C78 1.509(3) . ?
C51 C52 1.398(3) . ?
C51 C50 1.396(3) . ?
C51 C54 1.514(3) . ?
C64 H64 0.9500 . ?
C64 C65 1.406(3) . ?
C64 C63 1.411(3) . ?
C65 C66 1.392(3) . ?
C65 C69 1.509(3) . ?
C60 H60 0.9500 . ?
C60 C59 1.404(3) . ?
C48 H48 0.9500 . ?
C48 C49 1.399(3) . ?
C95 C100 1.414(3) . ?
C95 C96 1.414(3) . ?
C95 B2 1.660(3) . ?
C63 C68 1.415(3) . ?
C63 B1 1.658(3) . ?
C79 C84 1.410(3) . ?
C79 C80 1.411(3) . ?
C79 B2 1.656(3) . ?
C71 C72 1.414(3) . ?
C71 B1 1.657(3) . ?
C49 C50 1.404(3) . ?
C49 C53 1.503(3) . ?
C100 H100 0.9500 . ?
C100 C99 1.404(3) . ?
C73 C72 1.401(2) . ?
C73 C74 1.406(3) . ?
C73 C77 1.510(3) . ?
C72 H72 0.9500 . ?
C82 H82 0.9500 . ?
C82 C83 1.400(3) . ?
C82 C81 1.391(3) . ?
C84 H84 0.9500 . ?
C84 C83 1.401(3) . ?
C59 C58 1.397(3) . ?
C59 C62 1.512(3) . ?
C80 H80 0.9500 . ?
C80 C81 1.407(3) . ?
C2 H2A 0.9800 . ?
C2 H2B 0.9800 . ?
C2 H2C 0.9800 . ?
C103 C108 1.409(3) . ?
C103 C104 1.413(3) . ?
C103 B2 1.652(3) . ?
C58 H58 0.9500 . ?
C58 C57 1.401(3) . ?
C52 H52 0.9500 . ?
C66 H66 0.9500 . ?
C66 C67 1.404(3) . ?
C68 H68 0.9500 . ?
C68 C67 1.400(3) . ?
C74 H74 0.9500 . ?
C50 H50 0.9500 . ?
C1 H1A 0.9800 . ?
C1 H1B 0.9800 . ?
C1 H1C 0.9800 . ?
C87 C88 1.402(3) . ?
C87 C92 1.418(3) . ?
C87 B2 1.659(3) . ?
C96 H96 0.9500 . ?
C96 C97 1.413(3) . ?
C83 C86 1.502(3) . ?
C39 C41 1.530(3) . ?
C39 C42 1.535(3) . ?
C39 C40 1.545(3) . ?
C99 C98 1.401(3) . ?
C99 C102 1.517(3) . ?
C57 C61 1.504(3) . ?
C88 H88 0.9500 . ?
C88 C89 1.414(3) . ?
C92 H92 0.9500 . ?
C92 C91 1.402(3) . ?
C67 C1B 1.503(3) . ?
C108 H108 0.9500 . ?
C108 C107 1.399(3) . ?
C78 F22A 1.295(12) . ?
C78 F23A 1.247(12) . ?
C78 F24A 1.271(12) . ?
C97 C98 1.390(3) . ?
C97 C101 1.518(4) . ?
C97 C70 1.552(13) . ?
C104 H104 0.9500 . ?
C104 C105 1.399(3) . ?
C28 H28A 0.9800 . ?
C28 H28B 0.9800 . ?
C28 H28C 0.9800 . ?
C28 C27 1.533(3) . ?
C27 C29 1.535(3) . ?
C27 C30 1.551(3) . ?
C107 C106 1.398(3) . ?
C107 C110 1.506(9) . ?
C107 C111 1.513(13) . ?
C81 C85 1.514(3) . ?
C43 C44 1.538(3) . ?
C43 C46 1.521(3) . ?
C43 C45 1.547(3) . ?
C106 H106 0.9500 . ?
C106 C105 1.396(3) . ?
C98 H98 0.9500 . ?
C91 C90 1.398(3) . ?
C91 C94 1.509(3) . ?
C29 H29A 0.9800 . ?
C29 H29B 0.9800 . ?
C29 H29C 0.9800 . ?
C41 H41A 0.9800 . ?
C41 H41B 0.9800 . ?
C41 H41C 0.9800 . ?
C42 H42A 0.9800 . ?
C42 H42B 0.9800 . ?
C42 H42C 0.9800 . ?
C89 C90 1.394(3) . ?
C89 C93 1.503(3) . ?
C15 C18 1.528(3) . ?
C15 C17 1.521(3) . ?
C15 C16 1.543(3) . ?
C105 C109 1.506(3) . ?
C22 H22A 0.9800 . ?
C22 H22B 0.9800 . ?
C22 H22C 0.9800 . ?
C22 C19 1.527(3) . ?
C90 H90 0.9500 . ?
C40 H40A 0.9800 . ?
C40 H40B 0.9800 . ?
C40 H40C 0.9800 . ?
C19 C20 1.543(3) . ?
C19 C21 1.551(3) . ?
C30 H30A 0.9800 . ?
C30 H30B 0.9800 . ?
C30 H30C 0.9800 . ?
C31 C32 1.528(3) . ?
C31 C33 1.551(3) . ?
C31 C34 1.539(3) . ?
C44 H44A 0.9800 . ?
C44 H44B 0.9800 . ?
C44 H44C 0.9800 . ?
C35 C36 1.536(3) . ?
C35 C37 1.538(3) . ?
C35 C38 1.538(3) . ?
C23 C24 1.525(4) . ?
C23 C26 1.535(3) . ?
C23 C25 1.537(4) . ?
C32 H32A 0.9800 . ?
C32 H32B 0.9800 . ?
C32 H32C 0.9800 . ?
C46 H46A 0.9800 . ?
C46 H46B 0.9800 . ?
C46 H46C 0.9800 . ?
C13 H13A 0.9900 . ?
C13 H13B 0.9900 . ?
C13 C14 1.514(3) . ?
C36 H36A 0.9800 . ?
C36 H36B 0.9800 . ?
C36 H36C 0.9800 . ?
C33 H33A 0.9800 . ?
C33 H33B 0.9800 . ?
C33 H33C 0.9800 . ?
C18 H18A 0.9800 . ?
C18 H18B 0.9800 . ?
C18 H18C 0.9800 . ?
C11 H11A 0.9900 . ?
C11 H11B 0.9900 . ?
C11 C10 1.536(4) . ?
C101 F37A 1.337(4) . ?
C101 F38A 1.336(4) . ?
C101 F39A 1.343(4) . ?
C45 H45A 0.9800 . ?
C45 H45B 0.9800 . ?
C45 H45C 0.9800 . ?
C37 H37A 0.9800 . ?
C37 H37B 0.9800 . ?
C37 H37C 0.9800 . ?
C10 H10A 0.9900 . ?
C10 H10B 0.9900 . ?
C20 H20A 0.9800 . ?
C20 H20B 0.9800 . ?
C20 H20C 0.9800 . ?
C14 H14A 0.9900 . ?
C14 H14B 0.9900 . ?
C4 H4A 0.9900 . ?
C4 H4B 0.9900 . ?
C4 C5 1.523(3) . ?
C8 H8A 0.9900 . ?
C8 H8B 0.9900 . ?
C8 C7 1.516(3) . ?
C34 H34A 0.9800 . ?
C34 H34B 0.9800 . ?
C34 H34C 0.9800 . ?
C5 H5A 0.9900 . ?
C5 H5B 0.9900 . ?
C110 F46A 1.333(11) . ?
C110 F47A 1.350(12) . ?
C110 F48A 1.307(12) . ?
C17 H17A 0.9800 . ?
C17 H17B 0.9800 . ?
C17 H17C 0.9800 . ?
C38 H38A 0.9800 . ?
C38 H38B 0.9800 . ?
C38 H38C 0.9800 . ?
C7 H7A 0.9900 . ?
C7 H7B 0.9900 . ?
C24 H24A 0.9800 . ?
C24 H24B 0.9800 . ?
C24 H24C 0.9800 . ?
C26 H26A 0.9800 . ?
C26 H26B 0.9800 . ?
C26 H26C 0.9800 . ?
C21 H21A 0.9800 . ?
C21 H21B 0.9800 . ?
C21 H21C 0.9800 . ?
C16 H16A 0.9800 . ?
C16 H16B 0.9800 . ?
C16 H16C 0.9800 . ?
C25 H25A 0.9800 . ?
C25 H25B 0.9800 . ?
C25 H25C 0.9800 . ?
F16B C1B 1.378(8) . ?
F17A C1B 1.317(8) . ?
F18A C1B 1.432(8) . ?
F18B C1B 1.318(6) . ?
F16A C1B 1.315(10) . ?
F17B C1B 1.362(8) . ?
F45A C109 1.377(7) . ?
F43A C109 1.250(7) . ?
F44A C109 1.413(6) . ?
F44B C109 1.372(6) . ?
F45B C109 1.265(8) . ?
F43B C109 1.451(7) . ?
F46B C111 1.24(2) . ?
F38B C70 1.351(11) . ?
F39B C70 1.328(12) . ?
F37B C70 1.327(13) . ?
F48B C111 1.37(2) . ?
F47B C111 1.30(2) . ?
C109 F44C 1.358(9) . ?
C109 F43C 1.352(8) . ?
C109 F45C 1.353(9) . ?
C1B F1A 1.348(10) . ?
C1B F1B 1.403(10) . ?
C1B F1C 1.303(11) . ?

loop_
_geom_torsion_atom_site_label_1
_geom_torsion_atom_site_label_2
_geom_torsion_atom_site_label_3
_geom_torsion_atom_site_label_4
_geom_torsion
_geom_torsion_site_symmetry_1
_geom_torsion_site_symmetry_2
_geom_torsion_site_symmetry_3
_geom_torsion_site_symmetry_4
_geom_torsion_publ_flag
P2 N4 C12 N12 9.4(7) . . . . ?
P2 N4 C12 N11 -173.2(5) . . . . ?
P2 N3 C9 N9 -39.6(3) . . . . ?
P2 N3 C9 N10 138.83(17) . . . . ?
P1 N1 C3 N5 138.34(17) . . . . ?
P1 N1 C3 N6 -39.6(3) . . . . ?
P1 N2 C6 N8 40.7(6) . . . . ?
P1 N2 C6 N7 -142.3(4) . . . . ?
O1 P2 N4 C12 -76.8(6) . . . . ?
O1 P2 N3 C9 -134.60(16) . . . . ?
O1 P1 N1 C3 -112.37(18) . . . . ?
O1 P1 N2 C6 -102.5(4) . . . . ?
N1 P1 O1 P2 171.35(11) . . . . ?
N1 P1 N2 C6 14.2(5) . . . . ?
N4 P2 O1 P1 -55.42(14) . . . . ?
N4 P2 N3 C9 105.22(18) . . . . ?
N3 P2 O1 P1 177.13(12) . . . . ?
N3 P2 N4 C12 40.2(6) . . . . ?
N2 P1 O1 P2 -63.44(14) . . . . ?
N2 P1 N1 C3 128.34(18) . . . . ?
N5 C4 C5 N6 -25.9(3) . . . . ?
N11 C13 C14 N12 -28.0(2) . . . . ?
N8 C8 C7 N7 27.3(3) . . . . ?
N10 C11 C10 N9 -25.3(2) . . . . ?
C56 C55 C60 C59 0.9(2) . . . . ?
C56 C55 B1 C47 -34.9(2) . . . . ?
C56 C55 B1 C63 -151.13(16) . . . . ?
C56 C55 B1 C71 86.92(19) . . . . ?
C56 C57 C61 F9 -26.1(2) . . . . ?
C56 C57 C61 F8 -147.09(18) . . . . ?
C56 C57 C61 F7 93.6(2) . . . . ?
C76 C75 C74 C73 0.8(3) . . . . ?
C76 C75 C78 F24 -142.10(19) . . . . ?
C76 C75 C78 F22 -22.0(3) . . . . ?
C76 C75 C78 F23 98.6(2) . . . . ?
C76 C75 C78 F22A -103.5(7) . . . . ?
C76 C75 C78 F23A 19.0(8) . . . . ?
C76 C75 C78 F24A 139.3(8) . . . . ?
C76 C71 C72 C73 -2.3(3) . . . . ?
C76 C71 B1 C55 -94.68(19) . . . . ?
C76 C71 B1 C47 27.3(2) . . . . ?
C76 C71 B1 C63 142.50(17) . . . . ?
C55 C56 C57 C58 0.8(3) . . . . ?
C55 C56 C57 C61 -175.68(16) . . . . ?
C55 C60 C59 C58 0.1(3) . . . . ?
C55 C60 C59 C62 177.42(16) . . . . ?
C47 C48 C49 C50 -1.8(3) . . . . ?
C47 C48 C49 C53 176.14(18) . . . . ?
C75 C76 C71 C72 3.0(3) . . . . ?
C75 C76 C71 B1 -176.88(17) . . . . ?
C6 N8 C27 C28 61.1(2) . . . . ?
C6 N8 C27 C29 -63.7(2) . . . . ?
C6 N8 C27 C30 177.57(18) . . . . ?
C6 N8 C8 C7 -22.7(3) . . . . ?
C6 N7 C23 C24 44.8(3) . . . . ?
C6 N7 C23 C26 164.6(2) . . . . ?
C6 N7 C23 C25 -76.8(3) . . . . ?
C6 N7 C7 C8 -24.0(3) . . . . ?
C64 C65 C66 C67 -0.9(3) . . . . ?
C64 C65 C69 F13 -52.4(2) . . . . ?
C64 C65 C69 F15 -173.69(16) . . . . ?
C64 C65 C69 F14 66.6(2) . . . . ?
C64 C63 C68 C67 -2.1(3) . . . . ?
C64 C63 B1 C55 38.3(2) . . . . ?
C64 C63 B1 C47 -82.61(19) . . . . ?
C64 C63 B1 C71 157.59(16) . . . . ?
C65 C64 C63 C68 0.8(3) . . . . ?
C65 C64 C63 B1 174.78(16) . . . . ?
C65 C66 C67 C68 -0.4(3) . . . . ?
C65 C66 C67 C1B 177.92(19) . . . . ?
C60 C55 B1 C47 149.42(16) . . . . ?
C60 C55 B1 C63 33.2(2) . . . . ?
C60 C55 B1 C71 -88.79(19) . . . . ?
C60 C59 C58 C57 -0.7(3) . . . . ?
C60 C59 C62 F12 137.71(18) . . . . ?
C60 C59 C62 F11 17.4(3) . . . . ?
C60 C59 C62 F10 -103.5(2) . . . . ?
C48 C47 C52 C51 -1.3(3) . . . . ?
C48 C47 B1 C55 153.42(16) . . . . ?
C48 C47 B1 C63 -85.13(19) . . . . ?
C48 C47 B1 C71 34.5(2) . . . . ?
C48 C49 C50 C51 -0.1(3) . . . . ?
C48 C49 C53 F3 148.77(18) . . . . ?
C48 C49 C53 F1 28.2(3) . . . . ?
C48 C49 C53 F2 -92.6(2) . . . . ?
C95 C100 C99 C98 -2.2(3) . . . . ?
C95 C100 C99 C102 177.23(17) . . . . ?
C95 C96 C97 C98 -1.6(3) . . . . ?
C95 C96 C97 C101 179.5(2) . . . . ?
C95 C96 C97 C70 -168.5(5) . . . . ?
C63 C64 C65 C66 0.7(3) . . . . ?
C63 C64 C65 C69 -179.51(16) . . . . ?
C63 C68 C67 C66 2.0(3) . . . . ?
C63 C68 C67 C1B -176.3(2) . . . . ?
C79 C84 C83 C82 -0.4(3) . . . . ?
C79 C84 C83 C86 -179.72(17) . . . . ?
C79 C80 C81 C82 1.0(3) . . . . ?
C79 C80 C81 C85 -179.45(19) . . . . ?
C12 N12 C43 C44 129.3(2) . . . . ?
C12 N12 C43 C46 8.4(3) . . . . ?
C12 N12 C43 C45 -112.4(2) . . . . ?
C12 N12 C14 C13 21.3(2) . . . . ?
C12 N11 C39 C41 -64.3(2) . . . . ?
C12 N11 C39 C42 59.6(2) . . . . ?
C12 N11 C39 C40 179.12(18) . . . . ?
C12 N11 C13 C14 27.1(2) . . . . ?
C71 C76 C75 C74 -2.4(3) . . . . ?
C71 C76 C75 C78 173.57(17) . . . . ?
C100 C95 C96 C97 -0.4(3) . . . . ?
C100 C95 B2 C79 -86.3(2) . . . . ?
C100 C95 B2 C103 39.4(2) . . . . ?
C100 C95 B2 C87 154.43(17) . . . . ?
C100 C99 C98 C97 0.1(3) . . . . ?
C100 C99 C102 F40 115.4(2) . . . . ?
C100 C99 C102 F41 -126.85(19) . . . . ?
C100 C99 C102 F42 -5.5(3) . . . . ?
C3 N5 C15 C18 53.5(3) . . . . ?
C3 N5 C15 C17 -69.0(3) . . . . ?
C3 N5 C15 C16 170.8(2) . . . . ?
C3 N5 C4 C5 17.1(3) . . . . ?
C3 N6 C19 C22 40.3(3) . . . . ?
C3 N6 C19 C20 159.60(19) . . . . ?
C3 N6 C19 C21 -79.5(3) . . . . ?
C3 N6 C5 C4 26.5(3) . . . . ?
C72 C71 B1 C55 85.4(2) . . . . ?
C72 C71 B1 C47 -152.57(16) . . . . ?
C72 C71 B1 C63 -37.4(2) . . . . ?
C72 C73 C74 C75 0.0(3) . . . . ?
C72 C73 C77 F20 -123.20(19) . . . . ?
C72 C73 C77 F21 118.4(2) . . . . ?
C72 C73 C77 F19 -1.5(3) . . . . ?
C82 C83 C86 F29 153.12(19) . . . . ?
C82 C83 C86 F30 34.6(3) . . . . ?
C82 C83 C86 F28 -83.9(2) . . . . ?
C82 C81 C85 F26 -39.5(3) . . . . ?
C82 C81 C85 F25 -159.9(2) . . . . ?
C82 C81 C85 F27 79.8(2) . . . . ?
C84 C79 C80 C81 -0.8(3) . . . . ?
C84 C79 B2 C95 -62.9(2) . . . . ?
C84 C79 B2 C103 172.24(16) . . . . ?
C84 C79 B2 C87 56.4(2) . . . . ?
C84 C83 C86 F29 -27.6(3) . . . . ?
C84 C83 C86 F30 -146.12(18) . . . . ?
C84 C83 C86 F28 95.4(2) . . . . ?
C9 N9 C31 C32 44.7(3) . . . . ?
C9 N9 C31 C33 -75.6(2) . . . . ?
C9 N9 C31 C34 163.74(18) . . . . ?
C9 N9 C10 C11 28.6(2) . . . . ?
C9 N10 C35 C36 -64.2(3) . . . . ?
C9 N10 C35 C37 58.1(3) . . . . ?
C9 N10 C35 C38 176.9(2) . . . . ?
C9 N10 C11 C10 13.2(2) . . . . ?
C59 C58 C57 C56 0.3(3) . . . . ?
C59 C58 C57 C61 176.80(16) . . . . ?
C80 C79 C84 C83 0.5(3) . . . . ?
C80 C79 B2 C95 114.19(19) . . . . ?
C80 C79 B2 C103 -10.7(3) . . . . ?
C80 C79 B2 C87 -126.48(19) . . . . ?
C80 C81 C85 F26 140.9(2) . . . . ?
C80 C81 C85 F25 20.5(3) . . . . ?
C80 C81 C85 F27 -99.8(2) . . . . ?
C2 P2 O1 P1 63.28(14) . . . . ?
C2 P2 N4 C12 169.6(6) . . . . ?
C2 P2 N3 C9 -25.14(19) . . . . ?
C103 C108 C107 C106 0.5(3) . . . . ?
C103 C108 C107 C110 -178.3(6) . . . . ?
C103 C108 C107 C111 179.0(10) . . . . ?
C103 C104 C105 C106 1.4(3) . . . . ?
C103 C104 C105 C109 -179.5(2) . . . . ?
C58 C59 C62 F12 -44.9(2) . . . . ?
C58 C59 C62 F11 -165.21(17) . . . . ?
C58 C59 C62 F10 73.9(2) . . . . ?
C58 C57 C61 F9 157.38(17) . . . . ?
C58 C57 C61 F8 36.4(2) . . . . ?
C58 C57 C61 F7 -82.8(2) . . . . ?
C52 C47 C48 C49 2.4(3) . . . . ?
C52 C47 B1 C55 -32.7(2) . . . . ?
C52 C47 B1 C63 88.79(19) . . . . ?
C52 C47 B1 C71 -151.58(16) . . . . ?
C52 C51 C50 C49 1.2(3) . . . . ?
C52 C51 C54 F4 -34.0(2) . . . . ?
C52 C51 C54 F6 -153.90(17) . . . . ?
C52 C51 C54 F5 85.6(2) . . . . ?
C66 C65 C69 F13 127.33(18) . . . . ?
C66 C65 C69 F15 6.1(2) . . . . ?
C66 C65 C69 F14 -113.64(19) . . . . ?
C66 C67 C1B F16B 38.3(5) . . . . ?
C66 C67 C1B F17A -123.8(7) . . . . ?
C66 C67 C1B F18A 124.8(4) . . . . ?
C66 C67 C1B F18B 158.6(5) . . . . ?
C66 C67 C1B F16A 12.1(6) . . . . ?
C66 C67 C1B F17B -77.1(5) . . . . ?
C66 C67 C1B F1A -165.6(8) . . . . ?
C66 C67 C1B F1B -53.6(6) . . . . ?
C66 C67 C1B F1C 62.7(7) . . . . ?
C68 C63 B1 C55 -148.08(16) . . . . ?
C68 C63 B1 C47 91.01(19) . . . . ?
C68 C63 B1 C71 -28.8(2) . . . . ?
C68 C67 C1B F16B -143.4(4) . . . . ?
C68 C67 C1B F17A 54.5(8) . . . . ?
C68 C67 C1B F18A -56.9(5) . . . . ?
C68 C67 C1B F18B -23.1(6) . . . . ?
C68 C67 C1B F16A -169.6(6) . . . . ?
C68 C67 C1B F17B 101.2(5) . . . . ?
C68 C67 C1B F1A 12.7(8) . . . . ?
C68 C67 C1B F1B 124.7(6) . . . . ?
C68 C67 C1B F1C -119.0(6) . . . . ?
C74 C75 C78 F24 33.9(3) . . . . ?
C74 C75 C78 F22 154.0(2) . . . . ?
C74 C75 C78 F23 -85.4(2) . . . . ?
C74 C75 C78 F22A 72.5(7) . . . . ?
C74 C75 C78 F23A -165.0(8) . . . . ?
C74 C75 C78 F24A -44.7(8) . . . . ?
C74 C73 C72 C71 0.9(3) . . . . ?
C74 C73 C77 F20 61.5(2) . . . . ?
C74 C73 C77 F21 -56.8(2) . . . . ?
C74 C73 C77 F19 -176.78(18) . . . . ?
C50 C51 C52 C47 -0.5(3) . . . . ?
C50 C51 C54 F4 149.29(17) . . . . ?
C50 C51 C54 F6 29.4(2) . . . . ?
C50 C51 C54 F5 -91.1(2) . . . . ?
C50 C49 C53 F3 -33.3(3) . . . . ?
C50 C49 C53 F1 -153.8(2) . . . . ?
C50 C49 C53 F2 85.3(2) . . . . ?
C1 P1 O1 P2 55.05(14) . . . . ?
C1 P1 N1 C3 -2.5(2) . . . . ?
C1 P1 N2 C6 145.0(4) . . . . ?
C87 C88 C89 C90 1.0(3) . . . . ?
C87 C88 C89 C93 177.61(19) . . . . ?
C87 C92 C91 C90 0.9(3) . . . . ?
C87 C92 C91 C94 -177.1(2) . . . . ?
C96 C95 C100 C99 2.3(3) . . . . ?
C96 C95 B2 C79 90.23(19) . . . . ?
C96 C95 B2 C103 -144.14(17) . . . . ?
C96 C95 B2 C87 -29.1(2) . . . . ?
C96 C97 C98 C99 1.7(3) . . . . ?
C96 C97 C101 F37A 91.2(3) . . . . ?
C96 C97 C101 F38A -29.5(4) . . . . ?
C96 C97 C101 F39A -149.5(2) . . . . ?
C96 C97 C70 F38B 24.9(12) . . . . ?
C96 C97 C70 F39B -100.7(10) . . . . ?
C96 C97 C70 F37B 146.8(9) . . . . ?
C83 C82 C81 C80 -0.8(3) . . . . ?
C83 C82 C81 C85 179.57(19) . . . . ?
C39 N11 C12 N4 12.1(3) . . . . ?
C39 N11 C12 N12 -170.00(17) . . . . ?
C39 N11 C13 C14 -175.55(18) . . . . ?
C69 C65 C66 C67 179.31(18) . . . . ?
C57 C56 C55 C60 -1.3(2) . . . . ?
C57 C56 C55 B1 -177.29(16) . . . . ?
C88 C87 C92 C91 -0.6(3) . . . . ?
C88 C87 B2 C95 139.64(19) . . . . ?
C88 C87 B2 C79 22.9(3) . . . . ?
C88 C87 B2 C103 -99.5(2) . . . . ?
C88 C89 C90 C91 -0.6(3) . . . . ?
C88 C89 C93 F32 32.2(3) . . . . ?
C88 C89 C93 F31 -87.7(3) . . . . ?
C88 C89 C93 F33 152.4(2) . . . . ?
C92 C87 C88 C89 -0.4(3) . . . . ?
C92 C87 B2 C95 -45.2(2) . . . . ?
C92 C87 B2 C79 -161.97(17) . . . . ?
C92 C87 B2 C103 75.7(2) . . . . ?
C92 C91 C90 C89 -0.3(3) . . . . ?
C92 C91 C94 F36 -53.0(3) . . . . ?
C92 C91 C94 F34 -173.8(2) . . . . ?
C92 C91 C94 F35 65.4(3) . . . . ?
C108 C103 C104 C105 -2.4(3) . . . . ?
C108 C103 B2 C95 23.4(2) . . . . ?
C108 C103 B2 C79 144.57(18) . . . . ?
C108 C103 B2 C87 -95.7(2) . . . . ?
C108 C107 C106 C105 -1.6(3) . . . . ?
C108 C107 C110 F46A 16.5(11) . . . . ?
C108 C107 C110 F47A 133.1(7) . . . . ?
C108 C107 C110 F48A -109.5(8) . . . . ?
C108 C107 C111 F46B 69.4(19) . . . . ?
C108 C107 C111 F48B -51.0(17) . . . . ?
C108 C107 C111 F47B -163.1(11) . . . . ?
C78 C75 C74 C73 -175.19(17) . . . . ?
C104 C103 C108 C107 1.5(3) . . . . ?
C104 C103 B2 C95 -164.91(17) . . . . ?
C104 C103 B2 C79 -43.7(2) . . . . ?
C104 C103 B2 C87 76.0(2) . . . . ?
C104 C105 C109 F45A 159.9(5) . . . . ?
C104 C105 C109 F43A -77.8(7) . . . . ?
C104 C105 C109 F44A 49.4(7) . . . . ?
C104 C105 C109 F44B -1.9(8) . . . . ?
C104 C105 C109 F45B 130.1(7) . . . . ?
C104 C105 C109 F43B -111.9(5) . . . . ?
C104 C105 C109 F44C -36.3(8) . . . . ?
C104 C105 C109 F43C -156.8(12) . . . . ?
C104 C105 C109 F45C 84.5(8) . . . . ?
C77 C73 C72 C71 -174.27(17) . . . . ?
C77 C73 C74 C75 175.20(17) . . . . ?
C27 N8 C6 N2 -24.6(3) . . . . ?
C27 N8 C6 N7 158.09(18) . . . . ?
C27 N8 C8 C7 -176.4(2) . . . . ?
C107 C106 C105 C104 0.7(3) . . . . ?
C107 C106 C105 C109 -178.5(2) . . . . ?
C81 C82 C83 C84 0.6(3) . . . . ?
C81 C82 C83 C86 179.87(17) . . . . ?
C43 N12 C12 N4 -4.7(4) . . . . ?
C43 N12 C12 N11 177.6(2) . . . . ?
C43 N12 C14 C13 -160.62(19) . . . . ?
C106 C107 C110 F46A -162.3(7) . . . . ?
C106 C107 C110 F47A -45.8(10) . . . . ?
C106 C107 C110 F48A 71.7(10) . . . . ?
C106 C107 C111 F46B -112.1(15) . . . . ?
C106 C107 C111 F48B 127.5(12) . . . . ?
C106 C107 C111 F47B 15(2) . . . . ?
C106 C105 C109 F45A -20.9(6) . . . . ?
C106 C105 C109 F43A 101.4(7) . . . . ?
C106 C105 C109 F44A -131.5(6) . . . . ?
C106 C105 C109 F44B 177.2(7) . . . . ?
C106 C105 C109 F45B -50.7(7) . . . . ?
C106 C105 C109 F43B 67.3(6) . . . . ?
C106 C105 C109 F44C 142.8(7) . . . . ?
C106 C105 C109 F43C 22.4(12) . . . . ?
C106 C105 C109 F45C -96.3(8) . . . . ?
C98 C99 C102 F40 -65.1(2) . . . . ?
C98 C99 C102 F41 52.6(2) . . . . ?
C98 C99 C102 F42 173.99(18) . . . . ?
C98 C97 C101 F37A -87.7(3) . . . . ?
C98 C97 C101 F38A 151.6(3) . . . . ?
C98 C97 C101 F39A 31.6(4) . . . . ?
C98 C97 C70 F38B -140.3(9) . . . . ?
C98 C97 C70 F39B 94.1(11) . . . . ?
C98 C97 C70 F37B -18.4(13) . . . . ?
C53 C49 C50 C51 -178.01(17) . . . . ?
C15 N5 C3 N1 3.2(3) . . . . ?
C15 N5 C3 N6 -178.57(18) . . . . ?
C15 N5 C4 C5 -165.1(2) . . . . ?
C102 C99 C98 C97 -179.35(18) . . . . ?
C62 C59 C58 C57 -178.11(16) . . . . ?
C90 C91 C94 F36 129.0(2) . . . . ?
C90 C91 C94 F34 8.2(3) . . . . ?
C90 C91 C94 F35 -112.6(3) . . . . ?
C90 C89 C93 F32 -151.1(2) . . . . ?
C90 C89 C93 F31 88.9(3) . . . . ?
C90 C89 C93 F33 -31.0(3) . . . . ?
C54 C51 C52 C47 -177.12(17) . . . . ?
C54 C51 C50 C49 177.83(17) . . . . ?
C19 N6 C3 N1 -64.0(3) . . . . ?
C19 N6 C3 N5 117.8(2) . . . . ?
C19 N6 C5 C4 -111.5(2) . . . . ?
C31 N9 C9 N3 -76.0(3) . . . . ?
C31 N9 C9 N10 105.4(2) . . . . ?
C31 N9 C10 C11 -100.1(2) . . . . ?
C35 N10 C9 N3 6.6(3) . . . . ?
C35 N10 C9 N9 -174.76(17) . . . . ?
C35 N10 C11 C10 -167.17(19) . . . . ?
C23 N7 C6 N2 -15.2(3) . . . . ?
C23 N7 C6 N8 162.3(2) . . . . ?
C23 N7 C7 C8 180.0(2) . . . . ?
C13 N11 C12 N4 167.44(18) . . . . ?
C13 N11 C12 N12 -14.7(2) . . . . ?
C13 N11 C39 C41 142.66(19) . . . . ?
C13 N11 C39 C42 -93.4(2) . . . . ?
C13 N11 C39 C40 26.1(3) . . . . ?
B1 C55 C60 C59 176.82(16) . . . . ?
B1 C47 C48 C49 176.77(17) . . . . ?
B1 C47 C52 C51 -175.54(16) . . . . ?
B1 C63 C68 C67 -176.12(18) . . . . ?
B1 C71 C72 C73 177.62(17) . . . . ?
C11 N10 C9 N3 -173.73(19) . . . . ?
C11 N10 C9 N9 4.9(2) . . . . ?
C11 N10 C35 C36 116.2(2) . . . . ?
C11 N10 C35 C37 -121.5(2) . . . . ?
C11 N10 C35 C38 -2.7(3) . . . . ?
C101 C97 C98 C99 -179.4(2) . . . . ?
B2 C95 C100 C99 178.98(16) . . . . ?
B2 C95 C96 C97 -177.15(17) . . . . ?
B2 C79 C84 C83 177.86(17) . . . . ?
B2 C79 C80 C81 -177.92(18) . . . . ?
B2 C103 C108 C107 173.64(18) . . . . ?
B2 C103 C104 C105 -174.65(18) . . . . ?
B2 C87 C88 C89 174.89(18) . . . . ?
B2 C87 C92 C91 -176.10(19) . . . . ?
C10 N9 C9 N3 157.3(2) . . . . ?
C10 N9 C9 N10 -21.3(2) . . . . ?
C10 N9 C31 C32 165.8(2) . . . . ?
C10 N9 C31 C33 45.5(3) . . . . ?
C10 N9 C31 C34 -75.2(2) . . . . ?
C14 N12 C12 N4 172.9(2) . . . . ?
C14 N12 C12 N11 -4.8(2) . . . . ?
C14 N12 C43 C44 -48.1(2) . . . . ?
C14 N12 C43 C46 -169.0(2) . . . . ?
C14 N12 C43 C45 70.2(2) . . . . ?
C4 N5 C3 N1 -179.10(19) . . . . ?
C4 N5 C3 N6 -0.9(2) . . . . ?
C4 N5 C15 C18 -124.0(2) . . . . ?
C4 N5 C15 C17 113.6(2) . . . . ?
C4 N5 C15 C16 -6.7(3) . . . . ?
C93 C89 C90 C91 -177.3(2) . . . . ?
C8 N8 C6 N2 -174.3(2) . . . . ?
C8 N8 C6 N7 8.4(2) . . . . ?
C8 N8 C27 C28 -151.3(2) . . . . ?
C8 N8 C27 C29 84.0(2) . . . . ?
C8 N8 C27 C30 -34.8(2) . . . . ?
C94 C91 C90 C89 177.7(2) . . . . ?
C5 N6 C3 N1 161.8(2) . . . . ?
C5 N6 C3 N5 -16.4(2) . . . . ?
C5 N6 C19 C22 170.15(19) . . . . ?
C5 N6 C19 C20 -70.5(2) . . . . ?
C5 N6 C19 C21 50.4(3) . . . . ?
C110 C107 C106 C105 177.2(6) . . . . ?
C7 N7 C6 N2 -167.1(2) . . . . ?
C7 N7 C6 N8 10.4(2) . . . . ?
C7 N7 C23 C24 -165.0(3) . . . . ?
C7 N7 C23 C26 -45.2(3) . . . . ?
C7 N7 C23 C25 73.4(3) . . . . ?
C70 C97 C98 C99 165.2(6) . . . . ?
C111 C107 C106 C105 180.0(10) . . . . ?
